data_7126904
loop_
_publ_author_name
'Ou, Xiao'
'Li, Xizhen'
'Rong, Haowei'
'Yu, Lian'
'Lu, Ming'

_publ_section_title
;
 A general method for cultivating single crystals from melt microdroplets.
;
_journal_issue 69
_journal_name_full 'Chemical communications (Cambridge, England)'
_journal_page_first 9950
_journal_page_last 9953
_journal_paper_doi 10.1039/d0cc03157g
_journal_volume 56
_journal_year 2020
_chemical_formula_moiety 'C12 H17 N O2'
_chemical_formula_sum 'C12 H17 N O2'
_chemical_formula_weight 207.26
_chemical_name_common Ciclopirox
_space_group_crystal_system monoclinic
_space_group_IT_number 14
_space_group_name_Hall '-P 2ybc'
_space_group_name_H-M_alt 'P 1 21/c 1'
_atom_sites_solution_hydrogens geom
_audit_creation_method SHELXL-2018/3
_audit_update_record
;
2020-06-27 deposited with the CCDC.	2020-07-13 downloaded from the CCDC.
;
_cell_angle_alpha 90
_cell_angle_beta 96.1260(10)
_cell_angle_gamma 90
_cell_formula_units_Z 48
_cell_length_a 25.3104(4)
_cell_length_b 27.6509(4)
_cell_length_c 19.1485(2)
_cell_measurement_reflns_used 37171
_cell_measurement_temperature 100(2)
_cell_measurement_theta_max 76.1990
_cell_measurement_theta_min 2.3870
_cell_volume 13324.7(3)
_computing_cell_refinement 'Bruker SMART'
_computing_data_collection 'Bruker SMART'
_computing_data_reduction 'Bruker SAINT'
_computing_molecular_graphics SHELXL
_computing_publication_material SHELXL
_computing_structure_refinement 'SHELXL-2018/3 (Sheldrick, 2018)'
_computing_structure_solution 'SHELXT 2018/2 (Sheldrick, 2018)'
_diffrn_ambient_temperature 100(2)
_diffrn_measured_fraction_theta_full 0.996
_diffrn_measured_fraction_theta_max 0.952
_diffrn_measurement_device_type 'Bruker APEX-II CCD'
_diffrn_measurement_method 'phi and omega scans'
_diffrn_radiation_type CuK\a
_diffrn_radiation_wavelength 1.54184
_diffrn_reflns_av_R_equivalents 0.0623
_diffrn_reflns_av_unetI/netI 0.0425
_diffrn_reflns_Laue_measured_fraction_full 0.996
_diffrn_reflns_Laue_measured_fraction_max 0.952
_diffrn_reflns_limit_h_max 31
_diffrn_reflns_limit_h_min -29
_diffrn_reflns_limit_k_max 26
_diffrn_reflns_limit_k_min -34
_diffrn_reflns_limit_l_max 23
_diffrn_reflns_limit_l_min -24
_diffrn_reflns_number 89852
_diffrn_reflns_point_group_measured_fraction_full 0.996
_diffrn_reflns_point_group_measured_fraction_max 0.952
_diffrn_reflns_theta_full 67.684
_diffrn_reflns_theta_max 76.582
_diffrn_reflns_theta_min 2.374
_diffrn_source 'fine-focus sealed tube'
_exptl_absorpt_coefficient_mu 0.674
_exptl_absorpt_correction_T_max 0.898
_exptl_absorpt_correction_T_min 0.874
_exptl_absorpt_correction_type multi-scan
_exptl_absorpt_process_details '(SADABS; Sheldrick, 2003)'
_exptl_crystal_colour colorless
_exptl_crystal_density_diffrn 1.240
_exptl_crystal_density_method 'not measured'
_exptl_crystal_description block
_exptl_crystal_F_000 5376
_exptl_crystal_recrystallization_method 'From the Melt'
_exptl_crystal_size_max 0.35
_exptl_crystal_size_mid 0.12
_exptl_crystal_size_min 0.06
_refine_diff_density_max 0.439
_refine_diff_density_min -0.519
_refine_diff_density_rms 0.070
_refine_ls_extinction_method none
_refine_ls_goodness_of_fit_ref 1.019
_refine_ls_hydrogen_treatment constr
_refine_ls_matrix_type full
_refine_ls_number_parameters 1621
_refine_ls_number_reflns 26683
_refine_ls_number_restraints 0
_refine_ls_restrained_S_all 1.019
_refine_ls_R_factor_all 0.0978
_refine_ls_R_factor_gt 0.0772
_refine_ls_shift/su_max 0.000
_refine_ls_shift/su_mean 0.000
_refine_ls_structure_factor_coef Fsqd
_refine_ls_weighting_details 'w=1/[\s^2^(Fo^2^)+(0.1061P)^2^+16.2082P] where P=(Fo^2^+2Fc^2^)/3'
_refine_ls_weighting_scheme calc
_refine_ls_wR_factor_gt 0.2011
_refine_ls_wR_factor_ref 0.2196
_reflns_Friedel_coverage 0.000
_reflns_number_gt 20563
_reflns_number_total 26683
_reflns_threshold_expression 'I > 2\s(I)'
_cod_data_source_file d0cc03157g2.cif
_cod_data_source_block Ciclopirox-100k-XOu
_cod_depositor_comments 'Adding full bibliography for 7126896--7126915.cif.'
_cod_original_sg_symbol_H-M 'P 21/c'
_cod_database_code 7126904
_shelx_shelxl_version_number 2018/3
_shelx_space_group_comment
;
The symmetry employed for this shelxl refinement is uniquely defined
by the following loop, which should always be used as a source of
symmetry information in preference to the above space-group names.
They are only intended as comments.
;

loop_
_space_group_symop_operation_xyz
'x, y, z'
'-x, y+1/2, -z+1/2'
'-x, -y, -z'
'x, -y-1/2, z-1/2'

loop_
_atom_site_label
_atom_site_type_symbol
_atom_site_fract_x
_atom_site_fract_y
_atom_site_fract_z
_atom_site_U_iso_or_equiv
_atom_site_adp_type
_atom_site_occupancy
_atom_site_site_symmetry_order
_atom_site_calc_flag
_atom_site_refinement_flags_posn
_atom_site_refinement_flags_adp
_atom_site_refinement_flags_occupancy
_atom_site_disorder_assembly
_atom_site_disorder_group
N1 N 0.96861(8) 0.09154(7) 0.48870(11) 0.0259(4) Uani 1 1 d . . . . .
N2 N 0.70365(8) 0.10365(7) 0.70597(11) 0.0258(4) Uani 1 1 d . . . . .
N3 N 0.31036(8) 0.41243(7) 0.30923(11) 0.0275(4) Uani 1 1 d . . . . .
N4 N 0.37436(8) 0.58297(8) 0.39330(12) 0.0312(5) Uani 1 1 d . . . . .
N5 N 0.53207(8) 0.67574(7) 0.54720(11) 0.0258(4) Uani 1 1 d . . . . .
N6 N 0.47022(8) 0.85037(7) 0.46703(11) 0.0263(4) Uani 1 1 d . . . . .
N7 N 0.65257(8) 0.92185(7) 0.62324(11) 0.0258(4) Uani 1 1 d . . . . .
N8 N 0.18919(8) 0.84626(8) 0.69636(12) 0.0299(5) Uani 1 1 d . . . . .
N9 N 0.13800(8) 0.67217(8) 0.60218(11) 0.0294(4) Uani 1 1 d . . . . .
N10 N 0.03694(9) 0.42889(8) 0.56887(14) 0.0383(5) Uani 1 1 d . . . . .
N11 N 0.20322(8) 0.35326(7) 0.71699(11) 0.0273(4) Uani 1 1 d . . . . .
N12 N 0.14078(8) 0.17645(7) 0.65277(12) 0.0314(5) Uani 1 1 d . . . . .
O1 O 1.01845(7) 0.07257(6) 0.48173(10) 0.0321(4) Uani 1 1 d . . . . .
H1 H 1.017954 0.043217 0.487770 0.048 Uiso 1 1 calc R U . . .
O2 O 0.94190(7) 0.01533(6) 0.50879(11) 0.0376(4) Uani 1 1 d . . . . .
O3 O 0.65622(7) 0.07950(6) 0.71027(10) 0.0308(4) Uani 1 1 d . . . . .
H3 H 0.658684 0.051766 0.695793 0.046 Uiso 1 1 calc R U . . .
O4 O 0.73714(7) 0.03259(6) 0.67097(10) 0.0340(4) Uani 1 1 d . . . . .
O5 O 0.35899(7) 0.43154(6) 0.29681(10) 0.0323(4) Uani 1 1 d . . . . .
H5 H 0.364658 0.456301 0.319972 0.048 Uiso 1 1 calc R U . . .
O6 O 0.28401(7) 0.48898(7) 0.33050(11) 0.0384(4) Uani 1 1 d . . . . .
O7 O 0.32728(8) 0.56055(7) 0.40511(12) 0.0434(5) Uani 1 1 d . . . . .
H7 H 0.320611 0.539011 0.376067 0.065 Uiso 1 1 calc R U . . .
O8 O 0.40265(8) 0.51108(7) 0.35367(12) 0.0450(5) Uani 1 1 d . . . . .
O9 O 0.48499(7) 0.69703(6) 0.56167(10) 0.0317(4) Uani 1 1 d . . . . .
H9 H 0.481014 0.722774 0.540495 0.048 Uiso 1 1 calc R U . . .
O10 O 0.56056(7) 0.75070(6) 0.52133(11) 0.0372(4) Uani 1 1 d . . . . .
O11 O 0.51766(7) 0.82766(6) 0.45761(10) 0.0310(4) Uani 1 1 d . . . . .
H11 H 0.521793 0.804265 0.483952 0.047 Uiso 1 1 calc R U . . .
O12 O 0.44408(7) 0.78038(6) 0.51417(11) 0.0356(4) Uani 1 1 d . . . . .
O13 O 0.69878(7) 0.94607(6) 0.61125(10) 0.0307(4) Uani 1 1 d . . . . .
H13 H 0.701493 0.970821 0.634955 0.046 Uiso 1 1 calc R U . . .
O14 O 0.62773(7) 0.99029(6) 0.67564(11) 0.0352(4) Uani 1 1 d . . . . .
O15 O 0.14022(7) 0.82442(7) 0.69749(11) 0.0374(4) Uani 1 1 d . . . . .
H15 H 0.139503 0.799184 0.674919 0.056 Uiso 1 1 calc R U . . .
O16 O 0.21850(8) 0.77560(7) 0.65439(12) 0.0425(5) Uani 1 1 d . . . . .
O17 O 0.18336(7) 0.69713(7) 0.58953(11) 0.0401(5) Uani 1 1 d . . . . .
H17 H 0.187115 0.720651 0.615663 0.060 Uiso 1 1 calc R U . . .
O18 O 0.10398(8) 0.74283(7) 0.63814(12) 0.0412(5) Uani 1 1 d . . . . .
O19 O -0.00764(8) 0.45368(8) 0.58539(14) 0.0527(6) Uani 1 1 d . . . . .
H19 H -0.021095 0.468144 0.550550 0.079 Uiso 1 1 calc R U . . .
O20 O 0.06137(9) 0.49629(8) 0.51219(14) 0.0531(6) Uani 1 1 d . . . . .
O21 O 0.15731(7) 0.33134(6) 0.73400(10) 0.0327(4) Uani 1 1 d . . . . .
H21 H 0.156413 0.303281 0.720055 0.049 Uiso 1 1 calc R U . . .
O22 O 0.23562(7) 0.27819(7) 0.69922(11) 0.0374(4) Uani 1 1 d . . . . .
O23 O 0.19070(7) 0.19557(7) 0.64604(12) 0.0396(5) Uani 1 1 d . . . . .
H23 H 0.194188 0.221221 0.667519 0.059 Uiso 1 1 calc R U . . .
O24 O 0.12269(10) 0.24487(7) 0.71057(16) 0.0629(7) Uani 1 1 d . . . . .
C1 C 1.02001(10) 0.16520(10) 0.38893(14) 0.0326(6) Uani 1 1 d . . . . .
H1A H 0.991341 0.181775 0.360932 0.039 Uiso 1 1 calc R U . . .
H1B H 1.019773 0.131603 0.374337 0.039 Uiso 1 1 calc R U . . .
C2 C 1.07312(11) 0.18838(10) 0.37693(16) 0.0373(6) Uani 1 1 d . . . . .
H2A H 1.101835 0.170245 0.402330 0.045 Uiso 1 1 calc R U . . .
H2B H 1.077759 0.187064 0.327331 0.045 Uiso 1 1 calc R U . . .
C3 C 1.07575(12) 0.24083(10) 0.40146(18) 0.0436(7) Uani 1 1 d . . . . .
H3A H 1.111067 0.253476 0.397601 0.052 Uiso 1 1 calc R U . . .
H3B H 1.050657 0.259946 0.371147 0.052 Uiso 1 1 calc R U . . .
C4 C 1.06316(13) 0.24571(10) 0.47660(19) 0.0470(8) Uani 1 1 d . . . . .
H4A H 1.061690 0.279732 0.488580 0.056 Uiso 1 1 calc R U . . .
H4B H 1.091444 0.230965 0.507632 0.056 Uiso 1 1 calc R U . . .
C5 C 1.01010(11) 0.22169(9) 0.48831(16) 0.0372(6) Uani 1 1 d . . . . .
H5A H 0.981132 0.238146 0.460717 0.045 Uiso 1 1 calc R U . . .
H5B H 1.004264 0.223965 0.537453 0.045 Uiso 1 1 calc R U . . .
C6 C 1.01156(10) 0.16828(8) 0.46623(13) 0.0275(5) Uani 1 1 d . . . . .
H6 H 1.042297 0.153227 0.493245 0.033 Uiso 1 1 calc R U . . .
C7 C 0.96305(10) 0.14061(8) 0.48097(12) 0.0255(5) Uani 1 1 d . . . . .
C8 C 0.91348(10) 0.15911(9) 0.48550(13) 0.0291(5) Uani 1 1 d . . . . .
H8 H 0.907936 0.192220 0.480208 0.035 Uiso 1 1 calc R U . . .
C9 C 0.87051(10) 0.12892(9) 0.49808(13) 0.0290(5) Uani 1 1 d . . . . .
C10 C 0.87891(10) 0.08012(9) 0.50753(14) 0.0310(5) Uani 1 1 d . . . . .
H10 H 0.850775 0.060514 0.517354 0.037 Uiso 1 1 calc R U . . .
C11 C 0.92946(10) 0.05891(9) 0.50266(14) 0.0298(5) Uani 1 1 d . . . . .
C12 C 0.81575(11) 0.14973(10) 0.49959(16) 0.0382(6) Uani 1 1 d . . . . .
H12A H 0.816883 0.184040 0.492184 0.057 Uiso 1 1 calc R U . . .
H12B H 0.791961 0.135173 0.463165 0.057 Uiso 1 1 calc R U . . .
H12C H 0.803460 0.143280 0.544393 0.057 Uiso 1 1 calc R U . . .
C13 C 0.61765(10) 0.18760(9) 0.68097(13) 0.0302(5) Uani 1 1 d . . . . .
H13A H 0.634603 0.211930 0.654459 0.036 Uiso 1 1 calc R U . . .
H13B H 0.610734 0.159482 0.651099 0.036 Uiso 1 1 calc R U . . .
C14 C 0.56509(11) 0.20742(10) 0.70164(15) 0.0371(6) Uani 1 1 d . . . . .
H14A H 0.543504 0.218572 0.659837 0.045 Uiso 1 1 calc R U . . .
H14B H 0.545904 0.181642 0.722280 0.045 Uiso 1 1 calc R U . . .
C15 C 0.57365(11) 0.24911(10) 0.75397(15) 0.0373(6) Uani 1 1 d . . . . .
H15A H 0.587862 0.276769 0.731036 0.045 Uiso 1 1 calc R U . . .
H15B H 0.539804 0.258457 0.769306 0.045 Uiso 1 1 calc R U . . .
C16 C 0.61174(11) 0.23491(10) 0.81748(15) 0.0352(6) Uani 1 1 d . . . . .
H16A H 0.595820 0.209607 0.843397 0.042 Uiso 1 1 calc R U . . .
H16B H 0.618127 0.262616 0.848294 0.042 Uiso 1 1 calc R U . . .
C17 C 0.66471(10) 0.21692(10) 0.79494(14) 0.0324(6) Uani 1 1 d . . . . .
H17A H 0.681612 0.242672 0.771056 0.039 Uiso 1 1 calc R U . . .
H17B H 0.688280 0.207687 0.836068 0.039 Uiso 1 1 calc R U . . .
C18 C 0.65500(9) 0.17352(8) 0.74591(12) 0.0245(5) Uani 1 1 d . . . . .
H18 H 0.636971 0.148702 0.771174 0.029 Uiso 1 1 calc R U . . .
C19 C 0.70538(9) 0.15137(8) 0.72473(12) 0.0239(5) Uani 1 1 d . . . . .
C20 C 0.75258(10) 0.17491(9) 0.72226(13) 0.0276(5) Uani 1 1 d . . . . .
H20 H 0.755397 0.207321 0.735101 0.033 Uiso 1 1 calc R U . . .
C21 C 0.79704(10) 0.15084(9) 0.70054(14) 0.0312(5) Uani 1 1 d . . . . .
C22 C 0.79303(10) 0.10272(9) 0.68257(14) 0.0312(5) Uani 1 1 d . . . . .
H22 H 0.822592 0.087010 0.668458 0.037 Uiso 1 1 calc R U . . .
C23 C 0.74531(10) 0.07639(9) 0.68488(13) 0.0281(5) Uani 1 1 d . . . . .
C24 C 0.84816(12) 0.17784(11) 0.69704(19) 0.0477(8) Uani 1 1 d . . . . .
H24A H 0.843819 0.210757 0.711310 0.072 Uiso 1 1 calc R U . . .
H24B H 0.875829 0.162833 0.727808 0.072 Uiso 1 1 calc R U . . .
H24C H 0.857520 0.177191 0.649769 0.072 Uiso 1 1 calc R U . . .
C25 C 0.35733(10) 0.34412(9) 0.20290(13) 0.0288(5) Uani 1 1 d . . . . .
H25A H 0.326437 0.331861 0.173953 0.035 Uiso 1 1 calc R U . . .
H25B H 0.359852 0.378579 0.194389 0.035 Uiso 1 1 calc R U . . .
C26 C 0.40722(10) 0.31893(9) 0.18283(14) 0.0313(5) Uani 1 1 d . . . . .
H26A H 0.438326 0.333049 0.209112 0.038 Uiso 1 1 calc R U . . .
H26B H 0.410107 0.323861 0.133224 0.038 Uiso 1 1 calc R U . . .
C27 C 0.40548(12) 0.26476(10) 0.19820(16) 0.0390(6) Uani 1 1 d . . . . .
H27A H 0.377096 0.249980 0.167374 0.047 Uiso 1 1 calc R U . . .
H27B H 0.438720 0.250057 0.188509 0.047 Uiso 1 1 calc R U . . .
C28 C 0.39646(12) 0.25500(10) 0.27418(16) 0.0388(6) Uani 1 1 d . . . . .
H28A H 0.427142 0.265931 0.304798 0.047 Uiso 1 1 calc R U . . .
H28B H 0.392727 0.220459 0.281029 0.047 Uiso 1 1 calc R U . . .
C29 C 0.34670(11) 0.28082(9) 0.29412(14) 0.0312(5) Uani 1 1 d . . . . .
H29A H 0.342935 0.275176 0.343337 0.037 Uiso 1 1 calc R U . . .
H29B H 0.315506 0.267902 0.266526 0.037 Uiso 1 1 calc R U . . .
C30 C 0.35075(10) 0.33530(9) 0.28072(13) 0.0271(5) Uani 1 1 d . . . . .
H30 H 0.382843 0.347215 0.308590 0.032 Uiso 1 1 calc R U . . .
C31 C 0.30444(10) 0.36338(9) 0.30189(12) 0.0263(5) Uani 1 1 d . . . . .
C32 C 0.25543(10) 0.34462(10) 0.31262(13) 0.0305(5) Uani 1 1 d . . . . .
H32 H 0.249591 0.311509 0.308124 0.037 Uiso 1 1 calc R U . . .
C33 C 0.21404(10) 0.37494(10) 0.33033(13) 0.0326(6) Uani 1 1 d . . . . .
C34 C 0.22293(10) 0.42365(10) 0.33804(14) 0.0330(6) Uani 1 1 d . . . . .
H34 H 0.195827 0.443316 0.351039 0.040 Uiso 1 1 calc R U . . .
C35 C 0.27221(10) 0.44483(9) 0.32679(14) 0.0309(5) Uani 1 1 d . . . . .
C36 C 0.16030(11) 0.35396(12) 0.33876(17) 0.0442(7) Uani 1 1 d . . . . .
H36A H 0.161115 0.319612 0.331650 0.066 Uiso 1 1 calc R U . . .
H36B H 0.151246 0.360665 0.385212 0.066 Uiso 1 1 calc R U . . .
H36C H 0.134233 0.368203 0.304811 0.066 Uiso 1 1 calc R U . . .
C37 C 0.29218(11) 0.66872(11) 0.36976(14) 0.0356(6) Uani 1 1 d . . . . .
H37A H 0.309167 0.691615 0.340939 0.043 Uiso 1 1 calc R U . . .
H37B H 0.283561 0.639949 0.341866 0.043 Uiso 1 1 calc R U . . .
C38 C 0.24103(11) 0.69094(12) 0.39152(16) 0.0423(7) Uani 1 1 d . . . . .
H38A H 0.218665 0.701273 0.349894 0.051 Uiso 1 1 calc R U . . .
H38B H 0.221750 0.666642 0.415125 0.051 Uiso 1 1 calc R U . . .
C39 C 0.25272(12) 0.73406(11) 0.44026(17) 0.0428(7) Uani 1 1 d . . . . .
H39A H 0.267080 0.760279 0.414421 0.051 Uiso 1 1 calc R U . . .
H39B H 0.219899 0.745222 0.456746 0.051 Uiso 1 1 calc R U . . .
C40 C 0.29210(11) 0.72093(10) 0.50293(15) 0.0360(6) Uani 1 1 d . . . . .
H40A H 0.276046 0.697431 0.531794 0.043 Uiso 1 1 calc R U . . .
H40B H 0.300423 0.749585 0.531198 0.043 Uiso 1 1 calc R U . . .
C41 C 0.34348(11) 0.69991(10) 0.47983(14) 0.0340(6) Uani 1 1 d . . . . .
H41A H 0.360960 0.724011 0.453531 0.041 Uiso 1 1 calc R U . . .
H41B H 0.367413 0.691116 0.520829 0.041 Uiso 1 1 calc R U . . .
C42 C 0.33070(10) 0.65539(9) 0.43417(13) 0.0280(5) Uani 1 1 d . . . . .
H42 H 0.312736 0.631999 0.461985 0.034 Uiso 1 1 calc R U . . .
C43 C 0.37879(10) 0.63084(9) 0.41041(13) 0.0270(5) Uani 1 1 d . . . . .
C44 C 0.42585(10) 0.65318(9) 0.40133(13) 0.0296(5) Uani 1 1 d . . . . .
H44 H 0.430629 0.685543 0.413640 0.035 Uiso 1 1 calc R U . . .
C45 C 0.46731(10) 0.62769(10) 0.37347(13) 0.0315(6) Uani 1 1 d . . . . .
C46 C 0.46023(10) 0.57945(10) 0.35695(14) 0.0325(6) Uani 1 1 d . . . . .
H46 H 0.487583 0.562738 0.338820 0.039 Uiso 1 1 calc R U . . .
C47 C 0.41269(10) 0.55445(9) 0.36666(14) 0.0315(5) Uani 1 1 d . . . . .
C48 C 0.51820(11) 0.65304(11) 0.36318(16) 0.0384(6) Uani 1 1 d . . . . .
H48A H 0.516005 0.686215 0.377381 0.058 Uiso 1 1 calc R U . . .
H48B H 0.547129 0.637525 0.391053 0.058 Uiso 1 1 calc R U . . .
H48C H 0.524083 0.651633 0.314520 0.058 Uiso 1 1 calc R U . . .
C49 C 0.48681(10) 0.60685(9) 0.65647(13) 0.0294(5) Uani 1 1 d . . . . .
H49A H 0.517557 0.591152 0.681289 0.035 Uiso 1 1 calc R U . . .
H49B H 0.487995 0.640896 0.668720 0.035 Uiso 1 1 calc R U . . .
C50 C 0.43605(11) 0.58418(9) 0.67797(15) 0.0350(6) Uani 1 1 d . . . . .
H50A H 0.405504 0.601294 0.655125 0.042 Uiso 1 1 calc R U . . .
H50B H 0.435542 0.587393 0.728332 0.042 Uiso 1 1 calc R U . . .
C51 C 0.43220(12) 0.53082(10) 0.65790(17) 0.0408(7) Uani 1 1 d . . . . .
H51A H 0.460928 0.513133 0.684044 0.049 Uiso 1 1 calc R U . . .
H51B H 0.398864 0.517738 0.670209 0.049 Uiso 1 1 calc R U . . .
C52 C 0.43534(11) 0.52426(10) 0.57965(16) 0.0378(6) Uani 1 1 d . . . . .
H52A H 0.404417 0.538898 0.553669 0.045 Uiso 1 1 calc R U . . .
H52B H 0.435058 0.490014 0.568608 0.045 Uiso 1 1 calc R U . . .
C53 C 0.48570(10) 0.54729(8) 0.55688(14) 0.0291(5) Uani 1 1 d . . . . .
H53A H 0.485878 0.543924 0.506484 0.035 Uiso 1 1 calc R U . . .
H53B H 0.516732 0.530809 0.579597 0.035 Uiso 1 1 calc R U . . .
C54 C 0.48803(10) 0.60098(8) 0.57676(13) 0.0255(5) Uani 1 1 d . . . . .
H54 H 0.456187 0.616600 0.553314 0.031 Uiso 1 1 calc R U . . .
C55 C 0.53560(9) 0.62666(8) 0.55419(12) 0.0240(5) Uani 1 1 d . . . . .
C56 C 0.58288(10) 0.60570(9) 0.54206(12) 0.0262(5) Uani 1 1 d . . . . .
H56 H 0.586896 0.572376 0.546554 0.031 Uiso 1 1 calc R U . . .
C57 C 0.62553(10) 0.63386(9) 0.52287(12) 0.0259(5) Uani 1 1 d . . . . .
C58 C 0.61902(10) 0.68297(9) 0.51487(13) 0.0288(5) Uani 1 1 d . . . . .
H58 H 0.646901 0.701360 0.501146 0.035 Uiso 1 1 calc R U . . .
C59 C 0.57107(10) 0.70634(8) 0.52694(13) 0.0276(5) Uani 1 1 d . . . . .
C60 C 0.67788(10) 0.61067(10) 0.51170(14) 0.0318(5) Uani 1 1 d . . . . .
H60A H 0.675749 0.576440 0.519297 0.048 Uiso 1 1 calc R U . . .
H60B H 0.685732 0.616662 0.464517 0.048 Uiso 1 1 calc R U . . .
H60C H 0.705501 0.624145 0.544187 0.048 Uiso 1 1 calc R U . . .
C61 C 0.55367(10) 0.93410(9) 0.47034(13) 0.0293(5) Uani 1 1 d . . . . .
H61A H 0.540216 0.959903 0.497860 0.035 Uiso 1 1 calc R U . . .
H61B H 0.562496 0.906852 0.501306 0.035 Uiso 1 1 calc R U . . .
C62 C 0.60361(10) 0.95137(10) 0.43925(15) 0.0345(6) Uani 1 1 d . . . . .
H62A H 0.629420 0.962672 0.476788 0.041 Uiso 1 1 calc R U . . .
H62B H 0.619234 0.924468 0.416245 0.041 Uiso 1 1 calc R U . . .
C63 C 0.59097(11) 0.99215(10) 0.38626(15) 0.0373(6) Uani 1 1 d . . . . .
H63A H 0.580967 1.020894 0.410750 0.045 Uiso 1 1 calc R U . . .
H63B H 0.622503 0.999706 0.363704 0.045 Uiso 1 1 calc R U . . .
C64 C 0.54603(11) 0.97831(10) 0.33054(14) 0.0359(6) Uani 1 1 d . . . . .
H64A H 0.557724 0.952200 0.302050 0.043 Uiso 1 1 calc R U . . .
H64B H 0.537235 1.005798 0.300034 0.043 Uiso 1 1 calc R U . . .
C65 C 0.49639(10) 0.96228(9) 0.36377(14) 0.0309(5) Uani 1 1 d . . . . .
H65A H 0.483494 0.988663 0.390707 0.037 Uiso 1 1 calc R U . . .
H65B H 0.468519 0.953329 0.327326 0.037 Uiso 1 1 calc R U . . .
C66 C 0.51069(9) 0.91901(9) 0.41179(13) 0.0260(5) Uani 1 1 d . . . . .
H66 H 0.525963 0.894042 0.383660 0.031 Uiso 1 1 calc R U . . .
C67 C 0.46411(9) 0.89687(8) 0.44297(12) 0.0251(5) Uani 1 1 d . . . . .
C68 C 0.41688(9) 0.91918(9) 0.45043(13) 0.0262(5) Uani 1 1 d . . . . .
H68 H 0.411211 0.950698 0.434386 0.031 Uiso 1 1 calc R U . . .
C69 C 0.37640(10) 0.89482(9) 0.48237(13) 0.0290(5) Uani 1 1 d . . . . .
C70 C 0.38477(10) 0.84799(9) 0.50497(13) 0.0296(5) Uani 1 1 d . . . . .
H70 H 0.358206 0.832135 0.526034 0.035 Uiso 1 1 calc R U . . .
C71 C 0.43283(10) 0.82316(9) 0.49704(13) 0.0276(5) Uani 1 1 d . . . . .
C72 C 0.32508(11) 0.92036(10) 0.49035(16) 0.0366(6) Uani 1 1 d . . . . .
H72A H 0.326413 0.952527 0.471753 0.055 Uiso 1 1 calc R U . . .
H72B H 0.296237 0.902953 0.465197 0.055 Uiso 1 1 calc R U . . .
H72C H 0.319770 0.921936 0.539190 0.055 Uiso 1 1 calc R U . . .
C73 C 0.73387(10) 0.83408(9) 0.61823(13) 0.0300(5) Uani 1 1 d . . . . .
H73A H 0.747103 0.860213 0.649086 0.036 Uiso 1 1 calc R U . . .
H73B H 0.718443 0.809817 0.646502 0.036 Uiso 1 1 calc R U . . .
C74 C 0.78015(11) 0.81172(10) 0.58398(15) 0.0362(6) Uani 1 1 d . . . . .
H74A H 0.798304 0.836875 0.560523 0.043 Uiso 1 1 calc R U . . .
H74B H 0.805350 0.797724 0.620101 0.043 Uiso 1 1 calc R U . . .
C75 C 0.76105(11) 0.77267(10) 0.53084(16) 0.0373(6) Uani 1 1 d . . . . .
H75A H 0.790833 0.761117 0.507552 0.045 Uiso 1 1 calc R U . . .
H75B H 0.746958 0.745566 0.555147 0.045 Uiso 1 1 calc R U . . .
C76 C 0.71821(10) 0.79228(10) 0.47625(14) 0.0336(6) Uani 1 1 d . . . . .
H76A H 0.705344 0.766406 0.444701 0.040 Uiso 1 1 calc R U . . .
H76B H 0.733354 0.817122 0.448677 0.040 Uiso 1 1 calc R U . . .
C77 C 0.67167(10) 0.81356(9) 0.51107(14) 0.0310(5) Uani 1 1 d . . . . .
H77A H 0.645513 0.826579 0.475279 0.037 Uiso 1 1 calc R U . . .
H77B H 0.654799 0.788199 0.535776 0.037 Uiso 1 1 calc R U . . .
C78 C 0.69084(9) 0.85367(8) 0.56283(13) 0.0254(5) Uani 1 1 d . . . . .
H78 H 0.706659 0.879353 0.536567 0.030 Uiso 1 1 calc R U . . .
C79 C 0.64649(10) 0.87547(8) 0.59898(12) 0.0254(5) Uani 1 1 d . . . . .
C80 C 0.60045(10) 0.85226(9) 0.61032(12) 0.0261(5) Uani 1 1 d . . . . .
H80 H 0.594816 0.820733 0.594310 0.031 Uiso 1 1 calc R U . . .
C81 C 0.56138(10) 0.87524(9) 0.64582(13) 0.0269(5) Uani 1 1 d . . . . .
C82 C 0.56948(10) 0.92220(9) 0.66845(13) 0.0275(5) Uani 1 1 d . . . . .
H82 H 0.543552 0.937434 0.691509 0.033 Uiso 1 1 calc R U . . .
C83 C 0.61628(10) 0.94787(8) 0.65751(13) 0.0277(5) Uani 1 1 d . . . . .
C84 C 0.51084(10) 0.84910(10) 0.65707(15) 0.0337(6) Uani 1 1 d . . . . .
H84A H 0.511848 0.816983 0.638202 0.051 Uiso 1 1 calc R U . . .
H84B H 0.507384 0.847359 0.706450 0.051 Uiso 1 1 calc R U . . .
H84C H 0.481049 0.866264 0.633747 0.051 Uiso 1 1 calc R U . . .
C85 C 0.10857(11) 0.93362(10) 0.67847(14) 0.0346(6) Uani 1 1 d . . . . .
H85A H 0.126794 0.957728 0.653105 0.042 Uiso 1 1 calc R U . . .
H85B H 0.099872 0.906511 0.647193 0.042 Uiso 1 1 calc R U . . .
C86 C 0.05745(11) 0.95529(11) 0.70111(16) 0.0417(7) Uani 1 1 d . . . . .
H86A H 0.035837 0.967700 0.660139 0.050 Uiso 1 1 calc R U . . .
H86B H 0.037364 0.930136 0.721735 0.050 Uiso 1 1 calc R U . . .
C87 C 0.06912(12) 0.99605(10) 0.75428(16) 0.0410(7) Uani 1 1 d . . . . .
H87A H 0.085097 1.023030 0.731877 0.049 Uiso 1 1 calc R U . . .
H87B H 0.036121 1.007172 0.770297 0.049 Uiso 1 1 calc R U . . .
C88 C 0.10659(11) 0.97900(10) 0.81704(15) 0.0354(6) Uani 1 1 d . . . . .
H88A H 0.089089 0.954342 0.842315 0.042 Uiso 1 1 calc R U . . .
H88B H 0.115011 1.005938 0.848718 0.042 Uiso 1 1 calc R U . . .
C89 C 0.15806(10) 0.95836(10) 0.79358(14) 0.0332(6) Uani 1 1 d . . . . .
H89A H 0.176755 0.983451 0.770730 0.040 Uiso 1 1 calc R U . . .
H89B H 0.180936 0.947171 0.834234 0.040 Uiso 1 1 calc R U . . .
C90 C 0.14530(10) 0.91645(9) 0.74285(13) 0.0281(5) Uani 1 1 d . . . . .
H90 H 0.125946 0.892060 0.767160 0.034 Uiso 1 1 calc R U . . .
C91 C 0.19455(10) 0.89256(9) 0.72044(13) 0.0272(5) Uani 1 1 d . . . . .
C92 C 0.24354(10) 0.91329(9) 0.72178(13) 0.0290(5) Uani 1 1 d . . . . .
H92 H 0.248508 0.944800 0.738175 0.035 Uiso 1 1 calc R U . . .
C93 C 0.28701(10) 0.88779(9) 0.69870(13) 0.0298(5) Uani 1 1 d . . . . .
C94 C 0.27908(10) 0.84142(9) 0.67420(13) 0.0299(5) Uani 1 1 d . . . . .
H94 H 0.307317 0.824910 0.657857 0.036 Uiso 1 1 calc R U . . .
C95 C 0.22943(10) 0.81800(9) 0.67303(14) 0.0309(5) Uani 1 1 d . . . . .
C96 C 0.34120(11) 0.91034(11) 0.70416(16) 0.0396(6) Uani 1 1 d . . . . .
H96A H 0.339393 0.942629 0.722166 0.059 Uiso 1 1 calc R U . . .
H96B H 0.365299 0.891489 0.735307 0.059 Uiso 1 1 calc R U . . .
H96C H 0.353589 0.911318 0.658516 0.059 Uiso 1 1 calc R U . . .
C97 C 0.22684(10) 0.59033(10) 0.62359(14) 0.0319(5) Uani 1 1 d . . . . .
H97A H 0.211531 0.567301 0.653916 0.038 Uiso 1 1 calc R U . . .
H97B H 0.235316 0.619556 0.650490 0.038 Uiso 1 1 calc R U . . .
C98 C 0.27801(11) 0.56910(11) 0.59964(14) 0.0363(6) Uani 1 1 d . . . . .
H98A H 0.295856 0.593679 0.574661 0.044 Uiso 1 1 calc R U . . .
H98B H 0.301680 0.559536 0.640498 0.044 Uiso 1 1 calc R U . . .
C99 C 0.26626(11) 0.52535(10) 0.55189(15) 0.0357(6) Uani 1 1 d . . . . .
H99A H 0.298838 0.514621 0.534276 0.043 Uiso 1 1 calc R U . . .
H99B H 0.253050 0.499073 0.578749 0.043 Uiso 1 1 calc R U . . .
C100 C 0.22529(10) 0.53759(10) 0.49028(14) 0.0319(5) Uani 1 1 d . . . . .
H10A H 0.217296 0.508768 0.462243 0.038 Uiso 1 1 calc R U . . .
H10B H 0.240009 0.561516 0.460765 0.038 Uiso 1 1 calc R U . . .
C101 C 0.17410(10) 0.55721(9) 0.51511(14) 0.0305(5) Uani 1 1 d . . . . .
H10C H 0.157936 0.532592 0.542008 0.037 Uiso 1 1 calc R U . . .
H10D H 0.149201 0.565414 0.474797 0.037 Uiso 1 1 calc R U . . .
C102 C 0.18607(10) 0.60214(9) 0.56068(13) 0.0264(5) Uani 1 1 d . . . . .
H102 H 0.201810 0.626505 0.532011 0.032 Uiso 1 1 calc R U . . .
C103 C 0.13665(10) 0.62393(8) 0.58625(12) 0.0260(5) Uani 1 1 d . . . . .
C104 C 0.09122(10) 0.59916(9) 0.59541(12) 0.0265(5) Uani 1 1 d . . . . .
H104 H 0.088982 0.566349 0.584827 0.032 Uiso 1 1 calc R U . . .
C105 C 0.04770(10) 0.62270(9) 0.62069(13) 0.0290(5) Uani 1 1 d . . . . .
C106 C 0.05130(10) 0.67123(9) 0.63605(13) 0.0292(5) Uani 1 1 d . . . . .
H106 H 0.022612 0.686578 0.653117 0.035 Uiso 1 1 calc R U . . .
C107 C 0.09730(10) 0.69859(9) 0.62673(14) 0.0307(5) Uani 1 1 d . . . . .
C108 C -0.00269(11) 0.59523(10) 0.62774(16) 0.0365(6) Uani 1 1 d . . . . .
H10E H 0.001894 0.562045 0.614936 0.055 Uiso 1 1 calc R U . . .
H10F H -0.010897 0.596891 0.675486 0.055 Uiso 1 1 calc R U . . .
H10G H -0.031255 0.609200 0.597310 0.055 Uiso 1 1 calc R U . . .
C109 C -0.04637(11) 0.34660(11) 0.56796(14) 0.0360(6) Uani 1 1 d . . . . .
H10H H -0.056301 0.374656 0.539102 0.043 Uiso 1 1 calc R U . . .
H10I H -0.032512 0.322271 0.538289 0.043 Uiso 1 1 calc R U . . .
C110 C -0.09547(12) 0.32671(12) 0.59811(16) 0.0435(7) Uani 1 1 d . . . . .
H11A H -0.120773 0.315255 0.560096 0.052 Uiso 1 1 calc R U . . .
H11B H -0.112262 0.352385 0.622293 0.052 Uiso 1 1 calc R U . . .
C111 C -0.08073(15) 0.28526(11) 0.64925(18) 0.0529(8) Uani 1 1 d . . . . .
H11C H -0.111854 0.275654 0.671320 0.064 Uiso 1 1 calc R U . . .
H11D H -0.069199 0.257670 0.623510 0.064 Uiso 1 1 calc R U . . .
C112 C -0.03654(14) 0.29978(12) 0.70585(16) 0.0505(8) Uani 1 1 d . . . . .
H11E H -0.049438 0.324988 0.734920 0.061 Uiso 1 1 calc R U . . .
H11F H -0.026842 0.272125 0.735648 0.061 Uiso 1 1 calc R U . . .
C113 C 0.01242(13) 0.31799(12) 0.67391(16) 0.0469(8) Uani 1 1 d . . . . .
H11G H 0.039546 0.327579 0.710958 0.056 Uiso 1 1 calc R U . . .
H11H H 0.026769 0.292367 0.646923 0.056 Uiso 1 1 calc R U . . .
C114 C -0.00295(10) 0.36093(10) 0.62653(14) 0.0321(6) Uani 1 1 d . . . . .
H114 H -0.017539 0.386022 0.655112 0.039 Uiso 1 1 calc R U . . .
C115 C 0.04294(10) 0.38258(10) 0.59338(14) 0.0334(6) Uani 1 1 d . . . . .
C116 C 0.08923(11) 0.35927(11) 0.58302(15) 0.0378(6) Uani 1 1 d . . . . .
H116 H 0.095211 0.328127 0.600451 0.045 Uiso 1 1 calc R U . . .
C117 C 0.12784(11) 0.38173(12) 0.54641(16) 0.0424(7) Uani 1 1 d . . . . .
C118 C 0.11936(11) 0.42784(11) 0.52163(17) 0.0430(7) Uani 1 1 d . . . . .
H118 H 0.144941 0.442453 0.497245 0.052 Uiso 1 1 calc R U . . .
C119 C 0.07251(11) 0.45396(11) 0.53216(17) 0.0419(7) Uani 1 1 d . . . . .
C120 C 0.17815(13) 0.35501(16) 0.53509(18) 0.0587(10) Uani 1 1 d . . . . .
H12D H 0.177430 0.323416 0.555769 0.088 Uiso 1 1 calc R U . . .
H12E H 0.180781 0.351961 0.485643 0.088 Uiso 1 1 calc R U . . .
H12F H 0.208262 0.372621 0.556662 0.088 Uiso 1 1 calc R U . . .
C121 C 0.15127(10) 0.42417(9) 0.81818(13) 0.0279(5) Uani 1 1 d . . . . .
H12G H 0.153537 0.390566 0.832729 0.033 Uiso 1 1 calc R U . . .
H12H H 0.180521 0.441561 0.843681 0.033 Uiso 1 1 calc R U . . .
C122 C 0.09856(10) 0.44562(9) 0.83539(14) 0.0300(5) Uani 1 1 d . . . . .
H12I H 0.069416 0.426961 0.811955 0.036 Uiso 1 1 calc R U . . .
H12J H 0.096495 0.443595 0.885602 0.036 Uiso 1 1 calc R U . . .
C123 C 0.09313(11) 0.49828(9) 0.81210(14) 0.0331(6) Uani 1 1 d . . . . .
H12K H 0.119610 0.517624 0.839812 0.040 Uiso 1 1 calc R U . . .
H12L H 0.058323 0.510202 0.820501 0.040 Uiso 1 1 calc R U . . .
C124 C 0.10026(11) 0.50387(9) 0.73425(15) 0.0345(6) Uani 1 1 d . . . . .
H12M H 0.099925 0.537945 0.722194 0.041 Uiso 1 1 calc R U . . .
H12N H 0.070790 0.488441 0.706222 0.041 Uiso 1 1 calc R U . . .
C125 C 0.15256(11) 0.48121(9) 0.71694(14) 0.0307(5) Uani 1 1 d . . . . .
H12O H 0.182229 0.498687 0.741326 0.037 Uiso 1 1 calc R U . . .
H12P H 0.155095 0.483721 0.666877 0.037 Uiso 1 1 calc R U . . .
C126 C 0.15550(9) 0.42767(8) 0.73906(13) 0.0253(5) Uani 1 1 d . . . . .
H126 H 0.124598 0.411143 0.714684 0.030 Uiso 1 1 calc R U . . .
C127 C 0.20451(10) 0.40264(9) 0.71953(12) 0.0265(5) Uani 1 1 d . . . . .
C128 C 0.25071(10) 0.42458(9) 0.70482(13) 0.0298(5) Uani 1 1 d . . . . .
H128 H 0.253299 0.458120 0.706282 0.036 Uiso 1 1 calc R U . . .
C129 C 0.29441(10) 0.39688(10) 0.68748(13) 0.0316(5) Uani 1 1 d . . . . .
C130 C 0.29060(10) 0.34742(10) 0.68549(14) 0.0327(6) Uani 1 1 d . . . . .
H130 H 0.319498 0.329409 0.674066 0.039 Uiso 1 1 calc R U . . .
C131 C 0.24370(10) 0.32286(9) 0.70039(13) 0.0298(5) Uani 1 1 d . . . . .
C132 C 0.34383(11) 0.42257(11) 0.67006(16) 0.0396(6) Uani 1 1 d . . . . .
H13C H 0.339118 0.456850 0.674310 0.059 Uiso 1 1 calc R U . . .
H13D H 0.373567 0.412327 0.701956 0.059 Uiso 1 1 calc R U . . .
H13E H 0.350286 0.414888 0.622826 0.059 Uiso 1 1 calc R U . . .
C133 C 0.21256(10) 0.08198(10) 0.64925(14) 0.0316(5) Uani 1 1 d . . . . .
H13F H 0.226783 0.106387 0.682478 0.038 Uiso 1 1 calc R U . . .
H13G H 0.193695 0.058329 0.674596 0.038 Uiso 1 1 calc R U . . .
C134 C 0.25819(11) 0.05719(11) 0.61737(16) 0.0406(7) Uani 1 1 d . . . . .
H13H H 0.280654 0.040662 0.654070 0.049 Uiso 1 1 calc R U . . .
H13I H 0.279587 0.081369 0.596805 0.049 Uiso 1 1 calc R U . . .
C135 C 0.23740(12) 0.02073(10) 0.56091(16) 0.0390(6) Uani 1 1 d . . . . .
H13J H 0.267028 0.007330 0.539107 0.047 Uiso 1 1 calc R U . . .
H13K H 0.219752 -0.005613 0.582542 0.047 Uiso 1 1 calc R U . . .
C136 C 0.19863(11) 0.04446(9) 0.50506(14) 0.0324(6) Uani 1 1 d . . . . .
H13L H 0.184668 0.020244 0.471371 0.039 Uiso 1 1 calc R U . . .
H13M H 0.217233 0.068564 0.480160 0.039 Uiso 1 1 calc R U . . .
C137 C 0.15280(10) 0.06843(9) 0.53745(14) 0.0312(5) Uani 1 1 d . . . . .
H13N H 0.132432 0.044020 0.559211 0.037 Uiso 1 1 calc R U . . .
H13O H 0.129401 0.084188 0.500937 0.037 Uiso 1 1 calc R U . . .
C138 C 0.17379(10) 0.10574(9) 0.59253(13) 0.0263(5) Uani 1 1 d . . . . .
H138 H 0.193616 0.130114 0.568842 0.032 Uiso 1 1 calc R U . . .
C139 C 0.13020(10) 0.13153(8) 0.62545(13) 0.0263(5) Uani 1 1 d . . . . .
C140 C 0.08075(10) 0.11290(9) 0.63203(13) 0.0293(5) Uani 1 1 d . . . . .
H140 H 0.071925 0.082417 0.613864 0.035 Uiso 1 1 calc R U . . .
C141 C 0.04293(10) 0.13922(9) 0.66595(14) 0.0308(5) Uani 1 1 d . . . . .
C142 C 0.05600(11) 0.18397(10) 0.69248(16) 0.0357(6) Uani 1 1 d . . . . .
H142 H 0.031092 0.201232 0.714770 0.043 Uiso 1 1 calc R U . . .
C143 C 0.10647(11) 0.20482(9) 0.68696(17) 0.0378(6) Uani 1 1 d . . . . .
C144 C -0.01108(11) 0.11790(11) 0.67160(16) 0.0396(6) Uani 1 1 d . . . . .
H14C H -0.013148 0.086455 0.650234 0.059 Uiso 1 1 calc R U . . .
H14D H -0.016782 0.115113 0.720199 0.059 Uiso 1 1 calc R U . . .
H14E H -0.037789 0.138519 0.647968 0.059 Uiso 1 1 calc R U . . .

loop_
_atom_site_aniso_label
_atom_site_aniso_U_11
_atom_site_aniso_U_22
_atom_site_aniso_U_33
_atom_site_aniso_U_23
_atom_site_aniso_U_13
_atom_site_aniso_U_12
N1 0.0239(10) 0.0176(10) 0.0344(11) 0.0010(8) -0.0049(8) 0.0016(7)
N2 0.0232(10) 0.0203(10) 0.0322(11) -0.0009(8) -0.0039(8) -0.0019(8)
N3 0.0230(10) 0.0258(11) 0.0325(11) -0.0007(8) -0.0024(8) -0.0014(8)
N4 0.0257(11) 0.0286(11) 0.0387(12) -0.0032(9) 0.0007(9) -0.0047(8)
N5 0.0240(10) 0.0191(10) 0.0334(11) 0.0006(8) -0.0007(8) 0.0013(7)
N6 0.0231(10) 0.0230(10) 0.0313(11) 0.0012(8) -0.0039(8) 0.0007(8)
N7 0.0254(10) 0.0197(10) 0.0309(11) 0.0009(8) -0.0034(8) -0.0043(8)
N8 0.0266(11) 0.0241(11) 0.0379(12) -0.0006(9) -0.0018(9) -0.0026(8)
N9 0.0261(11) 0.0245(11) 0.0366(12) -0.0014(8) -0.0006(9) -0.0039(8)
N10 0.0275(11) 0.0329(12) 0.0549(15) -0.0119(11) 0.0058(10) -0.0021(9)
N11 0.0260(10) 0.0216(10) 0.0328(11) -0.0022(8) -0.0033(8) -0.0006(8)
N12 0.0256(11) 0.0214(10) 0.0472(13) -0.0005(9) 0.0043(9) -0.0032(8)
O1 0.0243(9) 0.0183(8) 0.0523(11) 0.0028(7) -0.0022(8) 0.0019(6)
O2 0.0339(10) 0.0201(9) 0.0581(12) 0.0041(8) 0.0012(9) 0.0005(7)
O3 0.0249(9) 0.0203(8) 0.0462(11) -0.0038(7) -0.0005(7) -0.0025(6)
O4 0.0308(9) 0.0217(9) 0.0478(11) -0.0047(8) -0.0034(8) 0.0010(7)
O5 0.0263(9) 0.0229(9) 0.0471(11) -0.0047(7) 0.0012(8) -0.0035(7)
O6 0.0319(10) 0.0275(10) 0.0541(12) -0.0066(8) -0.0036(8) 0.0035(7)
O7 0.0314(10) 0.0343(11) 0.0660(14) -0.0155(9) 0.0125(9) -0.0119(8)
O8 0.0347(11) 0.0301(11) 0.0696(14) -0.0108(9) 0.0028(10) -0.0018(8)
O9 0.0261(9) 0.0198(8) 0.0489(11) 0.0044(7) 0.0032(8) 0.0038(7)
O10 0.0297(9) 0.0196(9) 0.0610(13) 0.0040(8) -0.0019(9) -0.0015(7)
O11 0.0253(9) 0.0238(9) 0.0433(10) 0.0068(7) 0.0007(7) 0.0035(7)
O12 0.0288(9) 0.0247(9) 0.0520(12) 0.0084(8) -0.0021(8) 0.0003(7)
O13 0.0285(9) 0.0202(8) 0.0427(10) -0.0033(7) 0.0007(7) -0.0069(7)
O14 0.0353(10) 0.0188(9) 0.0511(11) -0.0034(8) 0.0029(8) -0.0032(7)
O15 0.0262(9) 0.0269(9) 0.0584(12) -0.0100(8) 0.0015(8) -0.0049(7)
O16 0.0329(10) 0.0251(10) 0.0679(14) -0.0115(9) -0.0016(9) 0.0013(8)
O17 0.0325(10) 0.0286(10) 0.0603(13) -0.0107(9) 0.0096(9) -0.0090(8)
O18 0.0346(10) 0.0237(10) 0.0644(14) -0.0066(9) 0.0016(9) -0.0005(8)
O19 0.0396(12) 0.0351(11) 0.0866(17) 0.0002(11) 0.0219(11) 0.0084(9)
O20 0.0421(12) 0.0307(11) 0.0885(18) -0.0078(11) 0.0160(12) -0.0101(9)
O21 0.0283(9) 0.0198(8) 0.0488(11) -0.0034(7) -0.0012(8) -0.0011(7)
O22 0.0338(10) 0.0254(10) 0.0506(12) -0.0059(8) -0.0067(8) 0.0045(7)
O23 0.0316(10) 0.0244(9) 0.0643(13) -0.0101(9) 0.0125(9) -0.0080(7)
O24 0.0553(14) 0.0249(11) 0.114(2) -0.0203(12) 0.0364(14) -0.0087(9)
C1 0.0300(13) 0.0308(14) 0.0364(14) -0.0027(11) 0.0004(10) -0.0007(10)
C2 0.0309(14) 0.0383(15) 0.0426(15) 0.0016(12) 0.0038(11) 0.0000(11)
C3 0.0346(15) 0.0267(14) 0.070(2) 0.0149(13) 0.0082(14) 0.0008(11)
C4 0.0437(17) 0.0249(14) 0.073(2) -0.0119(14) 0.0095(15) -0.0105(12)
C5 0.0416(15) 0.0237(13) 0.0470(16) -0.0081(11) 0.0083(12) -0.0057(11)
C6 0.0272(12) 0.0188(12) 0.0350(13) 0.0001(9) -0.0040(10) -0.0010(9)
C7 0.0298(12) 0.0180(11) 0.0270(12) -0.0014(9) -0.0045(9) -0.0012(9)
C8 0.0310(13) 0.0223(12) 0.0329(13) 0.0010(10) -0.0016(10) 0.0016(10)
C9 0.0303(13) 0.0255(12) 0.0301(13) -0.0013(10) -0.0023(10) 0.0021(10)
C10 0.0299(13) 0.0268(13) 0.0357(14) 0.0006(10) 0.0010(10) -0.0034(10)
C11 0.0304(13) 0.0220(12) 0.0360(13) 0.0000(10) -0.0005(10) -0.0020(10)
C12 0.0320(14) 0.0322(14) 0.0501(17) 0.0044(12) 0.0033(12) 0.0044(11)
C13 0.0320(13) 0.0274(13) 0.0294(12) -0.0032(10) -0.0047(10) 0.0051(10)
C14 0.0334(14) 0.0382(15) 0.0375(14) -0.0052(11) -0.0067(11) 0.0084(11)
C15 0.0387(15) 0.0313(14) 0.0416(15) -0.0032(11) 0.0027(12) 0.0097(11)
C16 0.0389(15) 0.0295(14) 0.0370(14) -0.0090(11) 0.0035(11) 0.0006(11)
C17 0.0326(13) 0.0307(13) 0.0330(13) -0.0077(10) -0.0010(10) -0.0002(10)
C18 0.0276(12) 0.0174(11) 0.0277(12) -0.0007(9) -0.0009(9) -0.0015(9)
C19 0.0269(12) 0.0187(11) 0.0245(11) 0.0017(8) -0.0046(9) 0.0010(9)
C20 0.0296(13) 0.0218(12) 0.0301(12) -0.0004(9) -0.0022(10) -0.0023(9)
C21 0.0277(13) 0.0282(13) 0.0363(14) 0.0012(10) -0.0027(10) -0.0034(10)
C22 0.0261(12) 0.0299(13) 0.0368(14) -0.0005(10) 0.0001(10) 0.0027(10)
C23 0.0294(13) 0.0235(12) 0.0298(12) -0.0009(9) -0.0032(10) 0.0034(9)
C24 0.0369(16) 0.0376(16) 0.069(2) -0.0094(15) 0.0087(14) -0.0097(13)
C25 0.0306(13) 0.0224(12) 0.0319(13) 0.0017(9) -0.0031(10) -0.0005(9)
C26 0.0343(14) 0.0248(13) 0.0343(13) -0.0031(10) 0.0008(10) 0.0012(10)
C27 0.0433(16) 0.0252(14) 0.0479(17) -0.0044(11) 0.0022(13) 0.0057(11)
C28 0.0457(16) 0.0221(13) 0.0465(16) 0.0021(11) -0.0054(13) 0.0064(11)
C29 0.0380(14) 0.0195(12) 0.0345(13) 0.0038(10) -0.0039(11) -0.0017(10)
C30 0.0274(12) 0.0216(12) 0.0304(12) 0.0008(9) -0.0051(10) -0.0010(9)
C31 0.0292(12) 0.0239(12) 0.0241(11) 0.0019(9) -0.0058(9) 0.0006(9)
C32 0.0317(13) 0.0317(13) 0.0266(12) 0.0027(10) -0.0042(10) -0.0067(10)
C33 0.0295(13) 0.0396(15) 0.0273(13) 0.0043(10) -0.0039(10) -0.0026(11)
C34 0.0263(13) 0.0425(15) 0.0290(13) 0.0014(11) -0.0027(10) 0.0053(11)
C35 0.0292(13) 0.0295(14) 0.0322(13) -0.0009(10) -0.0054(10) 0.0045(10)
C36 0.0302(14) 0.059(2) 0.0430(16) 0.0020(14) 0.0024(12) -0.0076(13)
C37 0.0321(14) 0.0414(15) 0.0320(13) -0.0063(11) -0.0020(11) 0.0035(11)
C38 0.0330(15) 0.0510(18) 0.0412(16) -0.0037(13) -0.0041(12) 0.0095(13)
C39 0.0441(17) 0.0371(16) 0.0477(17) 0.0018(13) 0.0074(13) 0.0088(13)
C40 0.0432(16) 0.0283(13) 0.0372(14) -0.0079(11) 0.0071(12) -0.0043(11)
C41 0.0348(14) 0.0322(14) 0.0342(14) -0.0066(11) 0.0010(11) -0.0050(11)
C42 0.0292(13) 0.0264(12) 0.0277(12) -0.0032(10) 0.0000(10) -0.0037(10)
C43 0.0275(12) 0.0252(12) 0.0267(12) 0.0001(9) -0.0041(9) -0.0025(9)
C44 0.0289(13) 0.0291(13) 0.0291(12) 0.0027(10) -0.0043(10) -0.0048(10)
C45 0.0275(13) 0.0363(14) 0.0292(13) 0.0071(10) -0.0047(10) -0.0022(10)
C46 0.0261(13) 0.0327(14) 0.0373(14) 0.0017(11) -0.0026(10) 0.0044(10)
C47 0.0277(13) 0.0285(13) 0.0367(14) -0.0034(10) -0.0040(10) 0.0001(10)
C48 0.0288(14) 0.0426(16) 0.0426(16) 0.0059(12) -0.0017(11) -0.0054(11)
C49 0.0353(13) 0.0202(12) 0.0320(13) 0.0002(9) 0.0008(10) 0.0039(10)
C50 0.0406(15) 0.0249(13) 0.0409(15) 0.0048(11) 0.0112(12) 0.0032(11)
C51 0.0452(16) 0.0238(14) 0.0558(18) 0.0072(12) 0.0171(14) -0.0002(11)
C52 0.0352(14) 0.0220(13) 0.0559(18) -0.0023(11) 0.0028(12) -0.0063(10)
C53 0.0350(13) 0.0190(12) 0.0328(13) -0.0013(9) 0.0020(10) -0.0025(10)
C54 0.0267(12) 0.0182(11) 0.0306(12) 0.0024(9) -0.0020(9) -0.0007(9)
C55 0.0273(12) 0.0184(11) 0.0249(11) -0.0015(8) -0.0034(9) -0.0013(9)
C56 0.0300(12) 0.0193(11) 0.0278(12) -0.0005(9) -0.0042(9) 0.0003(9)
C57 0.0272(12) 0.0256(12) 0.0234(11) -0.0023(9) -0.0037(9) 0.0015(9)
C58 0.0242(12) 0.0275(13) 0.0336(13) -0.0009(10) -0.0017(10) -0.0059(9)
C59 0.0268(12) 0.0196(12) 0.0341(13) 0.0013(9) -0.0069(10) -0.0011(9)
C60 0.0282(13) 0.0315(13) 0.0344(13) -0.0024(10) -0.0022(10) 0.0031(10)
C61 0.0303(13) 0.0279(13) 0.0282(12) 0.0034(10) -0.0037(10) -0.0042(10)
C62 0.0278(13) 0.0326(14) 0.0417(15) 0.0057(11) -0.0024(11) -0.0054(10)
C63 0.0366(15) 0.0316(14) 0.0437(16) 0.0071(12) 0.0041(12) -0.0060(11)
C64 0.0436(15) 0.0326(14) 0.0314(13) 0.0101(11) 0.0040(11) 0.0020(11)
C65 0.0311(13) 0.0302(13) 0.0304(13) 0.0057(10) -0.0020(10) 0.0012(10)
C66 0.0269(12) 0.0226(12) 0.0273(12) 0.0011(9) -0.0018(9) 0.0006(9)
C67 0.0273(12) 0.0196(11) 0.0263(12) 0.0011(9) -0.0061(9) -0.0028(9)
C68 0.0272(12) 0.0203(11) 0.0294(12) 0.0002(9) -0.0048(9) 0.0006(9)
C69 0.0268(12) 0.0272(13) 0.0313(13) -0.0031(10) -0.0045(10) 0.0001(10)
C70 0.0265(12) 0.0291(13) 0.0320(13) 0.0017(10) -0.0023(10) -0.0034(10)
C71 0.0293(13) 0.0222(12) 0.0296(12) 0.0028(9) -0.0046(10) -0.0028(9)
C72 0.0294(13) 0.0325(14) 0.0471(16) -0.0015(12) -0.0001(11) 0.0022(11)
C73 0.0297(13) 0.0285(13) 0.0302(13) -0.0004(10) -0.0051(10) 0.0015(10)
C74 0.0292(13) 0.0364(15) 0.0410(15) -0.0025(11) -0.0056(11) 0.0048(11)
C75 0.0349(14) 0.0285(14) 0.0484(16) -0.0066(12) 0.0038(12) 0.0031(11)
C76 0.0336(14) 0.0306(14) 0.0362(14) -0.0084(11) 0.0018(11) -0.0060(11)
C77 0.0282(13) 0.0306(13) 0.0326(13) -0.0055(10) -0.0039(10) -0.0049(10)
C78 0.0270(12) 0.0192(11) 0.0286(12) 0.0006(9) -0.0036(9) -0.0022(9)
C79 0.0302(12) 0.0189(11) 0.0255(11) 0.0006(9) -0.0052(9) 0.0005(9)
C80 0.0293(12) 0.0203(11) 0.0271(12) 0.0021(9) -0.0049(9) -0.0014(9)
C81 0.0277(12) 0.0228(12) 0.0282(12) 0.0059(9) -0.0065(9) -0.0015(9)
C82 0.0258(12) 0.0241(12) 0.0316(13) 0.0027(9) -0.0019(10) 0.0012(9)
C83 0.0307(13) 0.0181(12) 0.0325(13) 0.0011(9) -0.0050(10) 0.0005(9)
C84 0.0319(14) 0.0304(14) 0.0381(14) -0.0004(11) 0.0007(11) -0.0065(10)
C85 0.0353(14) 0.0337(14) 0.0331(14) -0.0028(11) -0.0047(11) 0.0074(11)
C86 0.0341(15) 0.0455(17) 0.0432(16) -0.0046(13) -0.0063(12) 0.0111(12)
C87 0.0408(16) 0.0315(15) 0.0507(17) -0.0031(12) 0.0060(13) 0.0080(12)
C88 0.0367(14) 0.0319(14) 0.0380(14) -0.0089(11) 0.0057(11) -0.0053(11)
C89 0.0316(13) 0.0333(14) 0.0342(14) -0.0065(11) 0.0008(11) -0.0046(11)
C90 0.0280(12) 0.0247(12) 0.0307(13) 0.0002(10) -0.0014(10) -0.0002(9)
C91 0.0300(13) 0.0212(12) 0.0287(12) 0.0003(9) -0.0040(10) 0.0021(9)
C92 0.0323(13) 0.0227(12) 0.0308(13) 0.0028(9) -0.0021(10) -0.0015(10)
C93 0.0308(13) 0.0289(13) 0.0284(12) 0.0059(10) -0.0032(10) -0.0019(10)
C94 0.0284(13) 0.0275(13) 0.0328(13) 0.0006(10) -0.0014(10) 0.0031(10)
C95 0.0291(13) 0.0245(13) 0.0373(14) -0.0016(10) -0.0050(10) 0.0016(10)
C96 0.0358(15) 0.0356(15) 0.0473(17) -0.0010(12) 0.0036(12) -0.0086(12)
C97 0.0306(13) 0.0313(14) 0.0326(13) -0.0019(10) -0.0027(10) 0.0021(10)
C98 0.0285(13) 0.0447(16) 0.0338(14) -0.0018(12) -0.0062(11) 0.0055(11)
C99 0.0343(14) 0.0339(14) 0.0390(15) 0.0009(11) 0.0040(11) 0.0073(11)
C100 0.0322(13) 0.0303(13) 0.0326(13) -0.0063(10) 0.0016(10) -0.0007(10)
C101 0.0283(13) 0.0297(13) 0.0327(13) -0.0039(10) -0.0003(10) -0.0030(10)
C102 0.0264(12) 0.0232(12) 0.0290(12) -0.0013(9) -0.0006(9) -0.0020(9)
C103 0.0291(12) 0.0218(12) 0.0254(12) 0.0006(9) -0.0047(9) 0.0013(9)
C104 0.0294(12) 0.0224(12) 0.0265(12) 0.0020(9) -0.0020(9) -0.0012(9)
C105 0.0299(13) 0.0279(13) 0.0276(12) 0.0034(9) -0.0039(10) -0.0010(10)
C106 0.0257(12) 0.0277(13) 0.0331(13) -0.0015(10) -0.0015(10) 0.0033(10)
C107 0.0299(13) 0.0243(13) 0.0364(14) -0.0012(10) -0.0037(10) 0.0025(10)
C108 0.0315(14) 0.0333(14) 0.0444(16) -0.0018(12) 0.0022(11) -0.0031(11)
C109 0.0354(14) 0.0403(15) 0.0302(13) 0.0034(11) -0.0056(11) -0.0087(11)
C110 0.0407(16) 0.0488(18) 0.0402(16) -0.0021(13) 0.0010(12) -0.0148(13)
C111 0.073(2) 0.0344(16) 0.056(2) -0.0018(14) 0.0272(17) -0.0099(15)
C112 0.069(2) 0.0481(18) 0.0358(16) 0.0149(13) 0.0144(15) 0.0236(16)
C113 0.0492(18) 0.0537(19) 0.0370(15) 0.0078(13) 0.0012(13) 0.0220(15)
C114 0.0318(13) 0.0315(14) 0.0315(13) -0.0042(10) -0.0038(10) 0.0030(10)
C115 0.0279(13) 0.0359(14) 0.0344(14) -0.0096(11) -0.0064(10) -0.0006(10)
C116 0.0328(14) 0.0436(16) 0.0342(14) -0.0124(12) -0.0094(11) 0.0080(12)
C117 0.0283(14) 0.0577(19) 0.0388(15) -0.0209(14) -0.0073(11) 0.0049(13)
C118 0.0273(14) 0.0481(18) 0.0532(18) -0.0213(14) 0.0019(12) -0.0081(12)
C119 0.0313(14) 0.0360(16) 0.0584(19) -0.0173(13) 0.0054(13) -0.0101(12)
C120 0.0371(17) 0.096(3) 0.0412(17) -0.0083(17) -0.0036(13) 0.0271(18)
C121 0.0293(13) 0.0214(12) 0.0314(13) 0.0035(9) -0.0039(10) 0.0021(9)
C122 0.0301(13) 0.0247(13) 0.0343(13) 0.0030(10) -0.0001(10) 0.0023(10)
C123 0.0351(14) 0.0232(13) 0.0409(15) -0.0005(10) 0.0043(11) 0.0021(10)
C124 0.0377(14) 0.0219(12) 0.0427(15) 0.0041(10) -0.0018(11) 0.0058(10)
C125 0.0382(14) 0.0234(12) 0.0296(13) 0.0029(10) -0.0002(10) 0.0010(10)
C126 0.0256(12) 0.0187(11) 0.0299(12) -0.0013(9) -0.0041(9) 0.0002(9)
C127 0.0284(12) 0.0242(12) 0.0249(12) -0.0014(9) -0.0059(9) 0.0025(9)
C128 0.0314(13) 0.0277(13) 0.0288(12) -0.0004(10) -0.0042(10) -0.0019(10)
C129 0.0284(13) 0.0368(14) 0.0273(12) -0.0025(10) -0.0071(10) -0.0012(10)
C130 0.0266(13) 0.0354(14) 0.0343(13) -0.0033(11) -0.0054(10) 0.0057(10)
C131 0.0287(13) 0.0291(13) 0.0292(12) -0.0036(10) -0.0084(10) 0.0040(10)
C132 0.0301(14) 0.0458(17) 0.0414(15) -0.0014(12) -0.0032(11) -0.0048(12)
C133 0.0333(13) 0.0302(13) 0.0297(13) -0.0058(10) -0.0038(10) 0.0030(10)
C134 0.0328(14) 0.0398(16) 0.0473(16) -0.0103(13) -0.0053(12) 0.0094(12)
C135 0.0440(16) 0.0295(14) 0.0432(16) -0.0059(12) 0.0034(12) 0.0044(12)
C136 0.0411(15) 0.0252(13) 0.0311(13) -0.0075(10) 0.0044(11) -0.0068(11)
C137 0.0326(13) 0.0279(13) 0.0311(13) -0.0046(10) -0.0053(10) -0.0035(10)
C138 0.0291(12) 0.0207(11) 0.0282(12) -0.0013(9) -0.0006(9) -0.0030(9)
C139 0.0310(13) 0.0207(12) 0.0258(12) 0.0013(9) -0.0039(9) 0.0006(9)
C140 0.0294(13) 0.0272(13) 0.0301(13) 0.0008(10) -0.0031(10) -0.0036(10)
C141 0.0301(13) 0.0290(13) 0.0318(13) 0.0060(10) -0.0046(10) 0.0001(10)
C142 0.0288(13) 0.0282(14) 0.0507(17) 0.0053(11) 0.0067(12) 0.0051(10)
C143 0.0386(15) 0.0193(13) 0.0564(18) -0.0006(11) 0.0103(13) 0.0008(10)
C144 0.0297(14) 0.0454(17) 0.0428(16) -0.0011(13) 0.0003(12) -0.0040(12)

loop_
_atom_type_symbol
_atom_type_description
_atom_type_scat_dispersion_real
_atom_type_scat_dispersion_imag
_atom_type_scat_source
C C 0.0181 0.0091 'International Tables Vol C Tables 4.2.6.8 and 6.1.1.4'
H H 0.0000 0.0000 'International Tables Vol C Tables 4.2.6.8 and 6.1.1.4'
O O 0.0492 0.0322 'International Tables Vol C Tables 4.2.6.8 and 6.1.1.4'
N N 0.0311 0.0180 'International Tables Vol C Tables 4.2.6.8 and 6.1.1.4'

loop_
_geom_angle_atom_site_label_1
_geom_angle_atom_site_label_2
_geom_angle_atom_site_label_3
_geom_angle
_geom_angle_site_symmetry_1
_geom_angle_site_symmetry_3
_geom_angle_publ_flag
C7 N1 O1 116.63(19) . . ?
C7 N1 C11 126.7(2) . . ?
O1 N1 C11 116.67(18) . . ?
C19 N2 O3 117.00(19) . . ?
C19 N2 C23 126.5(2) . . ?
O3 N2 C23 116.43(19) . . ?
C31 N3 O5 116.74(19) . . ?
C31 N3 C35 126.4(2) . . ?
O5 N3 C35 116.81(19) . . ?
C43 N4 O7 116.4(2) . . ?
C43 N4 C47 126.6(2) . . ?
O7 N4 C47 116.9(2) . . ?
C55 N5 O9 116.87(19) . . ?
C55 N5 C59 126.4(2) . . ?
O9 N5 C59 116.77(18) . . ?
C67 N6 C71 126.4(2) . . ?
C67 N6 O11 116.79(19) . . ?
C71 N6 O11 116.71(19) . . ?
C79 N7 C83 126.3(2) . . ?
C79 N7 O13 117.6(2) . . ?
C83 N7 O13 116.15(18) . . ?
C91 N8 O15 117.6(2) . . ?
C91 N8 C95 125.8(2) . . ?
O15 N8 C95 116.58(19) . . ?
C103 N9 O17 116.7(2) . . ?
C103 N9 C107 126.0(2) . . ?
O17 N9 C107 117.2(2) . . ?
C115 N10 O19 116.7(2) . . ?
C115 N10 C119 126.1(2) . . ?
O19 N10 C119 117.2(2) . . ?
C127 N11 O21 116.61(19) . . ?
C127 N11 C131 126.7(2) . . ?
O21 N11 C131 116.67(19) . . ?
C139 N12 C143 126.2(2) . . ?
C139 N12 O23 117.0(2) . . ?
C143 N12 O23 116.8(2) . . ?
N1 O1 H1 109.5 . . ?
N2 O3 H3 109.5 . . ?
N3 O5 H5 109.5 . . ?
N4 O7 H7 109.5 . . ?
N5 O9 H9 109.5 . . ?
N6 O11 H11 109.5 . . ?
N7 O13 H13 109.5 . . ?
N8 O15 H15 109.5 . . ?
N9 O17 H17 109.5 . . ?
N10 O19 H19 109.5 . . ?
N11 O21 H21 109.5 . . ?
N12 O23 H23 109.5 . . ?
C6 C1 C2 109.9(2) . . ?
C6 C1 H1A 109.7 . . ?
C2 C1 H1A 109.7 . . ?
C6 C1 H1B 109.7 . . ?
C2 C1 H1B 109.7 . . ?
H1A C1 H1B 108.2 . . ?
C3 C2 C1 111.3(2) . . ?
C3 C2 H2A 109.4 . . ?
C1 C2 H2A 109.4 . . ?
C3 C2 H2B 109.4 . . ?
C1 C2 H2B 109.4 . . ?
H2A C2 H2B 108.0 . . ?
C4 C3 C2 111.8(2) . . ?
C4 C3 H3A 109.3 . . ?
C2 C3 H3A 109.3 . . ?
C4 C3 H3B 109.3 . . ?
C2 C3 H3B 109.3 . . ?
H3A C3 H3B 107.9 . . ?
C3 C4 C5 112.1(3) . . ?
C3 C4 H4A 109.2 . . ?
C5 C4 H4A 109.2 . . ?
C3 C4 H4B 109.2 . . ?
C5 C4 H4B 109.2 . . ?
H4A C4 H4B 107.9 . . ?
C4 C5 C6 109.1(2) . . ?
C4 C5 H5A 109.9 . . ?
C6 C5 H5A 109.9 . . ?
C4 C5 H5B 109.9 . . ?
C6 C5 H5B 109.9 . . ?
H5A C5 H5B 108.3 . . ?
C7 C6 C1 111.0(2) . . ?
C7 C6 C5 113.2(2) . . ?
C1 C6 C5 109.4(2) . . ?
C7 C6 H6 107.7 . . ?
C1 C6 H6 107.7 . . ?
C5 C6 H6 107.7 . . ?
C8 C7 N1 116.6(2) . . ?
C8 C7 C6 126.6(2) . . ?
N1 C7 C6 116.7(2) . . ?
C7 C8 C9 121.2(2) . . ?
C7 C8 H8 119.4 . . ?
C9 C8 H8 119.4 . . ?
C10 C9 C8 119.4(2) . . ?
C10 C9 C12 120.2(2) . . ?
C8 C9 C12 120.3(2) . . ?
C9 C10 C11 121.6(2) . . ?
C9 C10 H10 119.2 . . ?
C11 C10 H10 119.2 . . ?
O2 C11 N1 117.9(2) . . ?
O2 C11 C10 127.8(2) . . ?
N1 C11 C10 114.3(2) . . ?
C9 C12 H12A 109.5 . . ?
C9 C12 H12B 109.5 . . ?
H12A C12 H12B 109.5 . . ?
C9 C12 H12C 109.5 . . ?
H12A C12 H12C 109.5 . . ?
H12B C12 H12C 109.5 . . ?
C14 C13 C18 111.1(2) . . ?
C14 C13 H13A 109.4 . . ?
C18 C13 H13A 109.4 . . ?
C14 C13 H13B 109.4 . . ?
C18 C13 H13B 109.4 . . ?
H13A C13 H13B 108.0 . . ?
C15 C14 C13 111.9(2) . . ?
C15 C14 H14A 109.2 . . ?
C13 C14 H14A 109.2 . . ?
C15 C14 H14B 109.2 . . ?
C13 C14 H14B 109.2 . . ?
H14A C14 H14B 107.9 . . ?
C16 C15 C14 111.3(2) . . ?
C16 C15 H15A 109.4 . . ?
C14 C15 H15A 109.4 . . ?
C16 C15 H15B 109.4 . . ?
C14 C15 H15B 109.4 . . ?
H15A C15 H15B 108.0 . . ?
C15 C16 C17 110.9(2) . . ?
C15 C16 H16A 109.5 . . ?
C17 C16 H16A 109.5 . . ?
C15 C16 H16B 109.5 . . ?
C17 C16 H16B 109.5 . . ?
H16A C16 H16B 108.0 . . ?
C18 C17 C16 109.8(2) . . ?
C18 C17 H17A 109.7 . . ?
C16 C17 H17A 109.7 . . ?
C18 C17 H17B 109.7 . . ?
C16 C17 H17B 109.7 . . ?
H17A C17 H17B 108.2 . . ?
C19 C18 C17 113.5(2) . . ?
C19 C18 C13 110.58(19) . . ?
C17 C18 C13 110.2(2) . . ?
C19 C18 H18 107.4 . . ?
C17 C18 H18 107.4 . . ?
C13 C18 H18 107.4 . . ?
C20 C19 N2 117.0(2) . . ?
C20 C19 C18 125.7(2) . . ?
N2 C19 C18 117.3(2) . . ?
C19 C20 C21 121.0(2) . . ?
C19 C20 H20 119.5 . . ?
C21 C20 H20 119.5 . . ?
C22 C21 C20 119.4(2) . . ?
C22 C21 C24 120.7(2) . . ?
C20 C21 C24 119.9(2) . . ?
C21 C22 C23 122.0(2) . . ?
C21 C22 H22 119.0 . . ?
C23 C22 H22 119.0 . . ?
O4 C23 N2 118.2(2) . . ?
O4 C23 C22 127.8(2) . . ?
N2 C23 C22 114.0(2) . . ?
C21 C24 H24A 109.5 . . ?
C21 C24 H24B 109.5 . . ?
H24A C24 H24B 109.5 . . ?
C21 C24 H24C 109.5 . . ?
H24A C24 H24C 109.5 . . ?
H24B C24 H24C 109.5 . . ?
C26 C25 C30 110.5(2) . . ?
C26 C25 H25A 109.6 . . ?
C30 C25 H25A 109.6 . . ?
C26 C25 H25B 109.6 . . ?
C30 C25 H25B 109.6 . . ?
H25A C25 H25B 108.1 . . ?
C25 C26 C27 110.9(2) . . ?
C25 C26 H26A 109.5 . . ?
C27 C26 H26A 109.5 . . ?
C25 C26 H26B 109.5 . . ?
C27 C26 H26B 109.5 . . ?
H26A C26 H26B 108.0 . . ?
C28 C27 C26 111.6(2) . . ?
C28 C27 H27A 109.3 . . ?
C26 C27 H27A 109.3 . . ?
C28 C27 H27B 109.3 . . ?
C26 C27 H27B 109.3 . . ?
H27A C27 H27B 108.0 . . ?
C27 C28 C29 111.5(2) . . ?
C27 C28 H28A 109.3 . . ?
C29 C28 H28A 109.3 . . ?
C27 C28 H28B 109.3 . . ?
C29 C28 H28B 109.3 . . ?
H28A C28 H28B 108.0 . . ?
C28 C29 C30 110.2(2) . . ?
C28 C29 H29A 109.6 . . ?
C30 C29 H29A 109.6 . . ?
C28 C29 H29B 109.6 . . ?
C30 C29 H29B 109.6 . . ?
H29A C29 H29B 108.1 . . ?
C31 C30 C29 113.3(2) . . ?
C31 C30 C25 110.44(19) . . ?
C29 C30 C25 109.5(2) . . ?
C31 C30 H30 107.8 . . ?
C29 C30 H30 107.8 . . ?
C25 C30 H30 107.8 . . ?
N3 C31 C32 116.5(2) . . ?
N3 C31 C30 117.4(2) . . ?
C32 C31 C30 126.0(2) . . ?
C31 C32 C33 121.0(2) . . ?
C31 C32 H32 119.5 . . ?
C33 C32 H32 119.5 . . ?
C34 C33 C32 119.5(2) . . ?
C34 C33 C36 120.5(3) . . ?
C32 C33 C36 120.0(3) . . ?
C33 C34 C35 121.8(2) . . ?
C33 C34 H34 119.1 . . ?
C35 C34 H34 119.1 . . ?
O6 C35 N3 118.3(2) . . ?
O6 C35 C34 127.0(2) . . ?
N3 C35 C34 114.7(2) . . ?
C33 C36 H36A 109.5 . . ?
C33 C36 H36B 109.5 . . ?
H36A C36 H36B 109.5 . . ?
C33 C36 H36C 109.5 . . ?
H36A C36 H36C 109.5 . . ?
H36B C36 H36C 109.5 . . ?
C38 C37 C42 111.2(2) . . ?
C38 C37 H37A 109.4 . . ?
C42 C37 H37A 109.4 . . ?
C38 C37 H37B 109.4 . . ?
C42 C37 H37B 109.4 . . ?
H37A C37 H37B 108.0 . . ?
C39 C38 C37 111.5(2) . . ?
C39 C38 H38A 109.3 . . ?
C37 C38 H38A 109.3 . . ?
C39 C38 H38B 109.3 . . ?
C37 C38 H38B 109.3 . . ?
H38A C38 H38B 108.0 . . ?
C40 C39 C38 111.4(2) . . ?
C40 C39 H39A 109.3 . . ?
C38 C39 H39A 109.3 . . ?
C40 C39 H39B 109.3 . . ?
C38 C39 H39B 109.3 . . ?
H39A C39 H39B 108.0 . . ?
C39 C40 C41 111.6(2) . . ?
C39 C40 H40A 109.3 . . ?
C41 C40 H40A 109.3 . . ?
C39 C40 H40B 109.3 . . ?
C41 C40 H40B 109.3 . . ?
H40A C40 H40B 108.0 . . ?
C42 C41 C40 109.7(2) . . ?
C42 C41 H41A 109.7 . . ?
C40 C41 H41A 109.7 . . ?
C42 C41 H41B 109.7 . . ?
C40 C41 H41B 109.7 . . ?
H41A C41 H41B 108.2 . . ?
C43 C42 C41 114.1(2) . . ?
C43 C42 C37 109.3(2) . . ?
C41 C42 C37 110.2(2) . . ?
C43 C42 H42 107.7 . . ?
C41 C42 H42 107.7 . . ?
C37 C42 H42 107.7 . . ?
N4 C43 C44 117.2(2) . . ?
N4 C43 C42 117.5(2) . . ?
C44 C43 C42 125.3(2) . . ?
C43 C44 C45 120.9(2) . . ?
C43 C44 H44 119.6 . . ?
C45 C44 H44 119.6 . . ?
C46 C45 C44 119.0(2) . . ?
C46 C45 C48 121.0(3) . . ?
C44 C45 C48 120.0(2) . . ?
C45 C46 C47 122.2(2) . . ?
C45 C46 H46 118.9 . . ?
C47 C46 H46 118.9 . . ?
O8 C47 N4 119.0(2) . . ?
O8 C47 C46 127.0(3) . . ?
N4 C47 C46 114.0(2) . . ?
C45 C48 H48A 109.5 . . ?
C45 C48 H48B 109.5 . . ?
H48A C48 H48B 109.5 . . ?
C45 C48 H48C 109.5 . . ?
H48A C48 H48C 109.5 . . ?
H48B C48 H48C 109.5 . . ?
C50 C49 C54 109.3(2) . . ?
C50 C49 H49A 109.8 . . ?
C54 C49 H49A 109.8 . . ?
C50 C49 H49B 109.8 . . ?
C54 C49 H49B 109.8 . . ?
H49A C49 H49B 108.3 . . ?
C49 C50 C51 111.3(2) . . ?
C49 C50 H50A 109.4 . . ?
C51 C50 H50A 109.4 . . ?
C49 C50 H50B 109.4 . . ?
C51 C50 H50B 109.4 . . ?
H50A C50 H50B 108.0 . . ?
C52 C51 C50 110.8(2) . . ?
C52 C51 H51A 109.5 . . ?
C50 C51 H51A 109.5 . . ?
C52 C51 H51B 109.5 . . ?
C50 C51 H51B 109.5 . . ?
H51A C51 H51B 108.1 . . ?
C51 C52 C53 111.4(2) . . ?
C51 C52 H52A 109.4 . . ?
C53 C52 H52A 109.4 . . ?
C51 C52 H52B 109.4 . . ?
C53 C52 H52B 109.4 . . ?
H52A C52 H52B 108.0 . . ?
C52 C53 C54 110.1(2) . . ?
C52 C53 H53A 109.6 . . ?
C54 C53 H53A 109.6 . . ?
C52 C53 H53B 109.6 . . ?
C54 C53 H53B 109.6 . . ?
H53A C53 H53B 108.2 . . ?
C55 C54 C53 113.4(2) . . ?
C55 C54 C49 109.72(19) . . ?
C53 C54 C49 110.14(19) . . ?
C55 C54 H54 107.8 . . ?
C53 C54 H54 107.8 . . ?
C49 C54 H54 107.8 . . ?
N5 C55 C56 116.9(2) . . ?
N5 C55 C54 116.9(2) . . ?
C56 C55 C54 126.2(2) . . ?
C55 C56 C57 121.1(2) . . ?
C55 C56 H56 119.5 . . ?
C57 C56 H56 119.5 . . ?
C58 C57 C56 119.2(2) . . ?
C58 C57 C60 120.1(2) . . ?
C56 C57 C60 120.7(2) . . ?
C57 C58 C59 121.8(2) . . ?
C57 C58 H58 119.1 . . ?
C59 C58 H58 119.1 . . ?
O10 C59 N5 118.0(2) . . ?
O10 C59 C58 127.5(2) . . ?
N5 C59 C58 114.6(2) . . ?
C57 C60 H60A 109.5 . . ?
C57 C60 H60B 109.5 . . ?
H60A C60 H60B 109.5 . . ?
C57 C60 H60C 109.5 . . ?
H60A C60 H60C 109.5 . . ?
H60B C60 H60C 109.5 . . ?
C62 C61 C66 110.6(2) . . ?
C62 C61 H61A 109.5 . . ?
C66 C61 H61A 109.5 . . ?
C62 C61 H61B 109.5 . . ?
C66 C61 H61B 109.5 . . ?
H61A C61 H61B 108.1 . . ?
C63 C62 C61 111.4(2) . . ?
C63 C62 H62A 109.3 . . ?
C61 C62 H62A 109.3 . . ?
C63 C62 H62B 109.3 . . ?
C61 C62 H62B 109.3 . . ?
H62A C62 H62B 108.0 . . ?
C64 C63 C62 111.6(2) . . ?
C64 C63 H63A 109.3 . . ?
C62 C63 H63A 109.3 . . ?
C64 C63 H63B 109.3 . . ?
C62 C63 H63B 109.3 . . ?
H63A C63 H63B 108.0 . . ?
C63 C64 C65 111.5(2) . . ?
C63 C64 H64A 109.3 . . ?
C65 C64 H64A 109.3 . . ?
C63 C64 H64B 109.3 . . ?
C65 C64 H64B 109.3 . . ?
H64A C64 H64B 108.0 . . ?
C66 C65 C64 108.9(2) . . ?
C66 C65 H65A 109.9 . . ?
C64 C65 H65A 109.9 . . ?
C66 C65 H65B 109.9 . . ?
C64 C65 H65B 109.9 . . ?
H65A C65 H65B 108.3 . . ?
C67 C66 C65 114.3(2) . . ?
C67 C66 C61 110.2(2) . . ?
C65 C66 C61 109.3(2) . . ?
C67 C66 H66 107.6 . . ?
C65 C66 H66 107.6 . . ?
C61 C66 H66 107.6 . . ?
C68 C67 N6 117.2(2) . . ?
C68 C67 C66 126.0(2) . . ?
N6 C67 C66 116.7(2) . . ?
C67 C68 C69 120.7(2) . . ?
C67 C68 H68 119.6 . . ?
C69 C68 H68 119.6 . . ?
C70 C69 C68 119.3(2) . . ?
C70 C69 C72 121.2(2) . . ?
C68 C69 C72 119.6(2) . . ?
C69 C70 C71 121.8(2) . . ?
C69 C70 H70 119.1 . . ?
C71 C70 H70 119.1 . . ?
O12 C71 N6 118.5(2) . . ?
O12 C71 C70 127.1(2) . . ?
N6 C71 C70 114.5(2) . . ?
C69 C72 H72A 109.5 . . ?
C69 C72 H72B 109.5 . . ?
H72A C72 H72B 109.5 . . ?
C69 C72 H72C 109.5 . . ?
H72A C72 H72C 109.5 . . ?
H72B C72 H72C 109.5 . . ?
C74 C73 C78 111.4(2) . . ?
C74 C73 H73A 109.3 . . ?
C78 C73 H73A 109.3 . . ?
C74 C73 H73B 109.3 . . ?
C78 C73 H73B 109.3 . . ?
H73A C73 H73B 108.0 . . ?
C75 C74 C73 111.6(2) . . ?
C75 C74 H74A 109.3 . . ?
C73 C74 H74A 109.3 . . ?
C75 C74 H74B 109.3 . . ?
C73 C74 H74B 109.3 . . ?
H74A C74 H74B 108.0 . . ?
C76 C75 C74 110.9(2) . . ?
C76 C75 H75A 109.5 . . ?
C74 C75 H75A 109.5 . . ?
C76 C75 H75B 109.5 . . ?
C74 C75 H75B 109.5 . . ?
H75A C75 H75B 108.0 . . ?
C75 C76 C77 111.2(2) . . ?
C75 C76 H76A 109.4 . . ?
C77 C76 H76A 109.4 . . ?
C75 C76 H76B 109.4 . . ?
C77 C76 H76B 109.4 . . ?
H76A C76 H76B 108.0 . . ?
C78 C77 C76 110.8(2) . . ?
C78 C77 H77A 109.5 . . ?
C76 C77 H77A 109.5 . . ?
C78 C77 H77B 109.5 . . ?
C76 C77 H77B 109.5 . . ?
H77A C77 H77B 108.1 . . ?
C79 C78 C77 112.8(2) . . ?
C79 C78 C73 109.4(2) . . ?
C77 C78 C73 110.1(2) . . ?
C79 C78 H78 108.1 . . ?
C77 C78 H78 108.1 . . ?
C73 C78 H78 108.1 . . ?
N7 C79 C80 116.9(2) . . ?
N7 C79 C78 118.0(2) . . ?
C80 C79 C78 125.1(2) . . ?
C79 C80 C81 121.2(2) . . ?
C79 C80 H80 119.4 . . ?
C81 C80 H80 119.4 . . ?
C82 C81 C80 119.2(2) . . ?
C82 C81 C84 120.5(2) . . ?
C80 C81 C84 120.2(2) . . ?
C81 C82 C83 121.7(2) . . ?
C81 C82 H82 119.2 . . ?
C83 C82 H82 119.2 . . ?
O14 C83 N7 118.3(2) . . ?
O14 C83 C82 127.1(2) . . ?
N7 C83 C82 114.7(2) . . ?
C81 C84 H84A 109.5 . . ?
C81 C84 H84B 109.5 . . ?
H84A C84 H84B 109.5 . . ?
C81 C84 H84C 109.5 . . ?
H84A C84 H84C 109.5 . . ?
H84B C84 H84C 109.5 . . ?
C86 C85 C90 110.6(2) . . ?
C86 C85 H85A 109.5 . . ?
C90 C85 H85A 109.5 . . ?
C86 C85 H85B 109.5 . . ?
C90 C85 H85B 109.5 . . ?
H85A C85 H85B 108.1 . . ?
C87 C86 C85 111.6(2) . . ?
C87 C86 H86A 109.3 . . ?
C85 C86 H86A 109.3 . . ?
C87 C86 H86B 109.3 . . ?
C85 C86 H86B 109.3 . . ?
H86A C86 H86B 108.0 . . ?
C88 C87 C86 110.9(2) . . ?
C88 C87 H87A 109.5 . . ?
C86 C87 H87A 109.5 . . ?
C88 C87 H87B 109.5 . . ?
C86 C87 H87B 109.5 . . ?
H87A C87 H87B 108.0 . . ?
C87 C88 C89 111.2(2) . . ?
C87 C88 H88A 109.4 . . ?
C89 C88 H88A 109.4 . . ?
C87 C88 H88B 109.4 . . ?
C89 C88 H88B 109.4 . . ?
H88A C88 H88B 108.0 . . ?
C90 C89 C88 109.9(2) . . ?
C90 C89 H89A 109.7 . . ?
C88 C89 H89A 109.7 . . ?
C90 C89 H89B 109.7 . . ?
C88 C89 H89B 109.7 . . ?
H89A C89 H89B 108.2 . . ?
C91 C90 C89 112.8(2) . . ?
C91 C90 C85 110.7(2) . . ?
C89 C90 C85 110.2(2) . . ?
C91 C90 H90 107.6 . . ?
C89 C90 H90 107.6 . . ?
C85 C90 H90 107.6 . . ?
N8 C91 C92 117.3(2) . . ?
N8 C91 C90 116.8(2) . . ?
C92 C91 C90 125.9(2) . . ?
C91 C92 C93 121.3(2) . . ?
C91 C92 H92 119.3 . . ?
C93 C92 H92 119.3 . . ?
C94 C93 C92 118.8(2) . . ?
C94 C93 C96 120.7(2) . . ?
C92 C93 C96 120.4(2) . . ?
C93 C94 C95 122.1(2) . . ?
C93 C94 H94 119.0 . . ?
C95 C94 H94 119.0 . . ?
O16 C95 N8 118.1(2) . . ?
O16 C95 C94 127.3(2) . . ?
N8 C95 C94 114.7(2) . . ?
C93 C96 H96A 109.5 . . ?
C93 C96 H96B 109.5 . . ?
H96A C96 H96B 109.5 . . ?
C93 C96 H96C 109.5 . . ?
H96A C96 H96C 109.5 . . ?
H96B C96 H96C 109.5 . . ?
C102 C97 C98 111.4(2) . . ?
C102 C97 H97A 109.4 . . ?
C98 C97 H97A 109.4 . . ?
C102 C97 H97B 109.4 . . ?
C98 C97 H97B 109.4 . . ?
H97A C97 H97B 108.0 . . ?
C99 C98 C97 111.4(2) . . ?
C99 C98 H98A 109.3 . . ?
C97 C98 H98A 109.3 . . ?
C99 C98 H98B 109.3 . . ?
C97 C98 H98B 109.3 . . ?
H98A C98 H98B 108.0 . . ?
C100 C99 C98 111.2(2) . . ?
C100 C99 H99A 109.4 . . ?
C98 C99 H99A 109.4 . . ?
C100 C99 H99B 109.4 . . ?
C98 C99 H99B 109.4 . . ?
H99A C99 H99B 108.0 . . ?
C99 C100 C101 111.6(2) . . ?
C99 C100 H10A 109.3 . . ?
C101 C100 H10A 109.3 . . ?
C99 C100 H10B 109.3 . . ?
C101 C100 H10B 109.3 . . ?
H10A C100 H10B 108.0 . . ?
C100 C101 C102 110.1(2) . . ?
C100 C101 H10C 109.6 . . ?
C102 C101 H10C 109.6 . . ?
C100 C101 H10D 109.6 . . ?
C102 C101 H10D 109.6 . . ?
H10C C101 H10D 108.2 . . ?
C103 C102 C101 112.8(2) . . ?
C103 C102 C97 109.9(2) . . ?
C101 C102 C97 110.5(2) . . ?
C103 C102 H102 107.8 . . ?
C101 C102 H102 107.8 . . ?
C97 C102 H102 107.8 . . ?
C104 C103 N9 117.5(2) . . ?
C104 C103 C102 125.3(2) . . ?
N9 C103 C102 117.2(2) . . ?
C103 C104 C105 120.8(2) . . ?
C103 C104 H104 119.6 . . ?
C105 C104 H104 119.6 . . ?
C106 C105 C104 119.2(2) . . ?
C106 C105 C108 120.8(2) . . ?
C104 C105 C108 120.0(2) . . ?
C105 C106 C107 122.1(2) . . ?
C105 C106 H106 119.0 . . ?
C107 C106 H106 119.0 . . ?
O18 C107 N9 118.9(2) . . ?
O18 C107 C106 126.7(2) . . ?
N9 C107 C106 114.4(2) . . ?
C105 C108 H10E 109.5 . . ?
C105 C108 H10F 109.5 . . ?
H10E C108 H10F 109.5 . . ?
C105 C108 H10G 109.5 . . ?
H10E C108 H10G 109.5 . . ?
H10F C108 H10G 109.5 . . ?
C110 C109 C114 111.4(2) . . ?
C110 C109 H10H 109.4 . . ?
C114 C109 H10H 109.4 . . ?
C110 C109 H10I 109.4 . . ?
C114 C109 H10I 109.4 . . ?
H10H C109 H10I 108.0 . . ?
C109 C110 C111 111.1(3) . . ?
C109 C110 H11A 109.4 . . ?
C111 C110 H11A 109.4 . . ?
C109 C110 H11B 109.4 . . ?
C111 C110 H11B 109.4 . . ?
H11A C110 H11B 108.0 . . ?
C112 C111 C110 111.6(3) . . ?
C112 C111 H11C 109.3 . . ?
C110 C111 H11C 109.3 . . ?
C112 C111 H11D 109.3 . . ?
C110 C111 H11D 109.3 . . ?
H11C C111 H11D 108.0 . . ?
C113 C112 C111 111.6(3) . . ?
C113 C112 H11E 109.3 . . ?
C111 C112 H11E 109.3 . . ?
C113 C112 H11F 109.3 . . ?
C111 C112 H11F 109.3 . . ?
H11E C112 H11F 108.0 . . ?
C114 C113 C112 109.3(2) . . ?
C114 C113 H11G 109.8 . . ?
C112 C113 H11G 109.8 . . ?
C114 C113 H11H 109.8 . . ?
C112 C113 H11H 109.8 . . ?
H11G C113 H11H 108.3 . . ?
C115 C114 C113 113.7(2) . . ?
C115 C114 C109 108.6(2) . . ?
C113 C114 C109 110.6(2) . . ?
C115 C114 H114 107.9 . . ?
C113 C114 H114 107.9 . . ?
C109 C114 H114 107.9 . . ?
N10 C115 C116 117.2(3) . . ?
N10 C115 C114 117.1(2) . . ?
C116 C115 C114 125.7(3) . . ?
C115 C116 C117 121.0(3) . . ?
C115 C116 H116 119.5 . . ?
C117 C116 H116 119.5 . . ?
C118 C117 C116 119.5(3) . . ?
C118 C117 C120 120.7(3) . . ?
C116 C117 C120 119.8(3) . . ?
C117 C118 C119 121.8(3) . . ?
C117 C118 H118 119.1 . . ?
C119 C118 H118 119.1 . . ?
O20 C119 N10 119.0(3) . . ?
O20 C119 C118 126.5(3) . . ?
N10 C119 C118 114.5(3) . . ?
C117 C120 H12D 109.5 . . ?
C117 C120 H12E 109.5 . . ?
H12D C120 H12E 109.5 . . ?
C117 C120 H12F 109.5 . . ?
H12D C120 H12F 109.5 . . ?
H12E C120 H12F 109.5 . . ?
C122 C121 C126 110.08(19) . . ?
C122 C121 H12G 109.6 . . ?
C126 C121 H12G 109.6 . . ?
C122 C121 H12H 109.6 . . ?
C126 C121 H12H 109.6 . . ?
H12G C121 H12H 108.2 . . ?
C123 C122 C121 111.2(2) . . ?
C123 C122 H12I 109.4 . . ?
C121 C122 H12I 109.4 . . ?
C123 C122 H12J 109.4 . . ?
C121 C122 H12J 109.4 . . ?
H12I C122 H12J 108.0 . . ?
C122 C123 C124 111.4(2) . . ?
C122 C123 H12K 109.3 . . ?
C124 C123 H12K 109.3 . . ?
C122 C123 H12L 109.3 . . ?
C124 C123 H12L 109.3 . . ?
H12K C123 H12L 108.0 . . ?
C123 C124 C125 111.4(2) . . ?
C123 C124 H12M 109.4 . . ?
C125 C124 H12M 109.4 . . ?
C123 C124 H12N 109.4 . . ?
C125 C124 H12N 109.4 . . ?
H12M C124 H12N 108.0 . . ?
C124 C125 C126 110.6(2) . . ?
C124 C125 H12O 109.5 . . ?
C126 C125 H12O 109.5 . . ?
C124 C125 H12P 109.5 . . ?
C126 C125 H12P 109.5 . . ?
H12O C125 H12P 108.1 . . ?
C127 C126 C121 111.31(19) . . ?
C127 C126 C125 113.0(2) . . ?
C121 C126 C125 109.04(19) . . ?
C127 C126 H126 107.7 . . ?
C121 C126 H126 107.7 . . ?
C125 C126 H126 107.7 . . ?
N11 C127 C128 116.9(2) . . ?
N11 C127 C126 116.9(2) . . ?
C128 C127 C126 126.3(2) . . ?
C127 C128 C129 120.9(2) . . ?
C127 C128 H128 119.5 . . ?
C129 C128 H128 119.5 . . ?
C130 C129 C128 119.5(2) . . ?
C130 C129 C132 121.4(2) . . ?
C128 C129 C132 119.0(2) . . ?
C129 C130 C131 121.9(2) . . ?
C129 C130 H130 119.1 . . ?
C131 C130 H130 119.1 . . ?
O22 C131 N11 118.6(2) . . ?
O22 C131 C130 127.3(2) . . ?
N11 C131 C130 114.2(2) . . ?
C129 C132 H13C 109.5 . . ?
C129 C132 H13D 109.5 . . ?
H13C C132 H13D 109.5 . . ?
C129 C132 H13E 109.5 . . ?
H13C C132 H13E 109.5 . . ?
H13D C132 H13E 109.5 . . ?
C134 C133 C138 111.4(2) . . ?
C134 C133 H13F 109.4 . . ?
C138 C133 H13F 109.4 . . ?
C134 C133 H13G 109.4 . . ?
C138 C133 H13G 109.4 . . ?
H13F C133 H13G 108.0 . . ?
C133 C134 C135 111.2(2) . . ?
C133 C134 H13H 109.4 . . ?
C135 C134 H13H 109.4 . . ?
C133 C134 H13I 109.4 . . ?
C135 C134 H13I 109.4 . . ?
H13H C134 H13I 108.0 . . ?
C136 C135 C134 111.1(2) . . ?
C136 C135 H13J 109.4 . . ?
C134 C135 H13J 109.4 . . ?
C136 C135 H13K 109.4 . . ?
C134 C135 H13K 109.4 . . ?
H13J C135 H13K 108.0 . . ?
C135 C136 C137 111.3(2) . . ?
C135 C136 H13L 109.4 . . ?
C137 C136 H13L 109.4 . . ?
C135 C136 H13M 109.4 . . ?
C137 C136 H13M 109.4 . . ?
H13L C136 H13M 108.0 . . ?
C136 C137 C138 110.5(2) . . ?
C136 C137 H13N 109.5 . . ?
C138 C137 H13N 109.5 . . ?
C136 C137 H13O 109.5 . . ?
C138 C137 H13O 109.5 . . ?
H13N C137 H13O 108.1 . . ?
C139 C138 C137 113.1(2) . . ?
C139 C138 C133 110.4(2) . . ?
C137 C138 C133 110.4(2) . . ?
C139 C138 H138 107.6 . . ?
C137 C138 H138 107.6 . . ?
C133 C138 H138 107.6 . . ?
N12 C139 C140 116.8(2) . . ?
N12 C139 C138 118.0(2) . . ?
C140 C139 C138 125.2(2) . . ?
C139 C140 C141 121.2(2) . . ?
C139 C140 H140 119.4 . . ?
C141 C140 H140 119.4 . . ?
C142 C141 C140 119.2(2) . . ?
C142 C141 C144 121.0(3) . . ?
C140 C141 C144 119.8(2) . . ?
C141 C142 C143 121.7(3) . . ?
C141 C142 H142 119.1 . . ?
C143 C142 H142 119.1 . . ?
O24 C143 N12 118.3(3) . . ?
O24 C143 C142 126.8(3) . . ?
N12 C143 C142 114.9(2) . . ?
C141 C144 H14C 109.5 . . ?
C141 C144 H14D 109.5 . . ?
H14C C144 H14D 109.5 . . ?
C141 C144 H14E 109.5 . . ?
H14C C144 H14E 109.5 . . ?
H14D C144 H14E 109.5 . . ?

loop_
_geom_bond_atom_site_label_1
_geom_bond_atom_site_label_2
_geom_bond_distance
_geom_bond_site_symmetry_2
_geom_bond_publ_flag
N1 C7 1.371(3) . ?
N1 O1 1.386(3) . ?
N1 C11 1.387(3) . ?
N2 C19 1.367(3) . ?
N2 O3 1.384(3) . ?
N2 C23 1.391(3) . ?
N3 C31 1.370(3) . ?
N3 O5 1.383(3) . ?
N3 C35 1.385(3) . ?
N4 C43 1.365(3) . ?
N4 O7 1.383(3) . ?
N4 C47 1.389(3) . ?
N5 C55 1.366(3) . ?
N5 O9 1.383(3) . ?
N5 C59 1.387(3) . ?
N6 C67 1.369(3) . ?
N6 C71 1.381(3) . ?
N6 O11 1.384(3) . ?
N7 C79 1.367(3) . ?
N7 C83 1.386(3) . ?
N7 O13 1.388(3) . ?
N8 C91 1.363(3) . ?
N8 O15 1.381(3) . ?
N8 C95 1.395(3) . ?
N9 C103 1.368(3) . ?
N9 O17 1.383(3) . ?
N9 C107 1.385(3) . ?
N10 C115 1.367(4) . ?
N10 O19 1.385(3) . ?
N10 C119 1.386(4) . ?
N11 C127 1.367(3) . ?
N11 O21 1.380(3) . ?
N11 C131 1.388(3) . ?
N12 C139 1.363(3) . ?
N12 C143 1.385(3) . ?
N12 O23 1.388(3) . ?
O1 H1 0.8200 . ?
O2 C11 1.248(3) . ?
O3 H3 0.8200 . ?
O4 C23 1.253(3) . ?
O5 H5 0.8200 . ?
O6 C35 1.257(3) . ?
O7 H7 0.8200 . ?
O8 C47 1.245(3) . ?
O9 H9 0.8200 . ?
O10 C59 1.257(3) . ?
O11 H11 0.8200 . ?
O12 C71 1.252(3) . ?
O13 H13 0.8200 . ?
O14 C83 1.248(3) . ?
O15 H15 0.8200 . ?
O16 C95 1.248(3) . ?
O17 H17 0.8200 . ?
O18 C107 1.251(3) . ?
O19 H19 0.8200 . ?
O20 C119 1.254(4) . ?
O21 H21 0.8200 . ?
O22 C131 1.252(3) . ?
O23 H23 0.8200 . ?
O24 C143 1.249(3) . ?
C1 C6 1.520(4) . ?
C1 C2 1.528(4) . ?
C1 H1A 0.9700 . ?
C1 H1B 0.9700 . ?
C2 C3 1.524(4) . ?
C2 H2A 0.9700 . ?
C2 H2B 0.9700 . ?
C3 C4 1.513(5) . ?
C3 H3A 0.9700 . ?
C3 H3B 0.9700 . ?
C4 C5 1.536(4) . ?
C4 H4A 0.9700 . ?
C4 H4B 0.9700 . ?
C5 C6 1.538(3) . ?
C5 H5A 0.9700 . ?
C5 H5B 0.9700 . ?
C6 C7 1.499(3) . ?
C6 H6 0.9800 . ?
C7 C8 1.366(3) . ?
C8 C9 1.412(4) . ?
C8 H8 0.9300 . ?
C9 C10 1.375(4) . ?
C9 C12 1.504(4) . ?
C10 C11 1.419(4) . ?
C10 H10 0.9300 . ?
C12 H12A 0.9600 . ?
C12 H12B 0.9600 . ?
C12 H12C 0.9600 . ?
C13 C14 1.529(4) . ?
C13 C18 1.530(3) . ?
C13 H13A 0.9700 . ?
C13 H13B 0.9700 . ?
C14 C15 1.528(4) . ?
C14 H14A 0.9700 . ?
C14 H14B 0.9700 . ?
C15 C16 1.520(4) . ?
C15 H15A 0.9700 . ?
C15 H15B 0.9700 . ?
C16 C17 1.535(4) . ?
C16 H16A 0.9700 . ?
C16 H16B 0.9700 . ?
C17 C18 1.527(3) . ?
C17 H17A 0.9700 . ?
C17 H17B 0.9700 . ?
C18 C19 1.509(3) . ?
C18 H18 0.9800 . ?
C19 C20 1.366(3) . ?
C20 C21 1.408(4) . ?
C20 H20 0.9300 . ?
C21 C22 1.375(4) . ?
C21 C24 1.502(4) . ?
C22 C23 1.415(4) . ?
C22 H22 0.9300 . ?
C24 H24A 0.9600 . ?
C24 H24B 0.9600 . ?
C24 H24C 0.9600 . ?
C25 C26 1.527(3) . ?
C25 C30 1.536(3) . ?
C25 H25A 0.9700 . ?
C25 H25B 0.9700 . ?
C26 C27 1.528(4) . ?
C26 H26A 0.9700 . ?
C26 H26B 0.9700 . ?
C27 C28 1.521(4) . ?
C27 H27A 0.9700 . ?
C27 H27B 0.9700 . ?
C28 C29 1.531(4) . ?
C28 H28A 0.9700 . ?
C28 H28B 0.9700 . ?
C29 C30 1.533(3) . ?
C29 H29A 0.9700 . ?
C29 H29B 0.9700 . ?
C30 C31 1.497(3) . ?
C30 H30 0.9800 . ?
C31 C32 1.380(4) . ?
C32 C33 1.411(4) . ?
C32 H32 0.9300 . ?
C33 C34 1.371(4) . ?
C33 C36 1.503(4) . ?
C34 C35 1.415(4) . ?
C34 H34 0.9300 . ?
C36 H36A 0.9600 . ?
C36 H36B 0.9600 . ?
C36 H36C 0.9600 . ?
C37 C38 1.530(4) . ?
C37 C42 1.533(4) . ?
C37 H37A 0.9700 . ?
C37 H37B 0.9700 . ?
C38 C39 1.524(4) . ?
C38 H38A 0.9700 . ?
C38 H38B 0.9700 . ?
C39 C40 1.520(4) . ?
C39 H39A 0.9700 . ?
C39 H39B 0.9700 . ?
C40 C41 1.532(4) . ?
C40 H40A 0.9700 . ?
C40 H40B 0.9700 . ?
C41 C42 1.525(3) . ?
C41 H41A 0.9700 . ?
C41 H41B 0.9700 . ?
C42 C43 1.506(3) . ?
C42 H42 0.9800 . ?
C43 C44 1.369(3) . ?
C44 C45 1.415(4) . ?
C44 H44 0.9300 . ?
C45 C46 1.378(4) . ?
C45 C48 1.498(4) . ?
C46 C47 1.417(4) . ?
C46 H46 0.9300 . ?
C48 H48A 0.9600 . ?
C48 H48B 0.9600 . ?
C48 H48C 0.9600 . ?
C49 C50 1.525(4) . ?
C49 C54 1.539(3) . ?
C49 H49A 0.9700 . ?
C49 H49B 0.9700 . ?
C50 C51 1.525(4) . ?
C50 H50A 0.9700 . ?
C50 H50B 0.9700 . ?
C51 C52 1.520(4) . ?
C51 H51A 0.9700 . ?
C51 H51B 0.9700 . ?
C52 C53 1.529(4) . ?
C52 H52A 0.9700 . ?
C52 H52B 0.9700 . ?
C53 C54 1.532(3) . ?
C53 H53A 0.9700 . ?
C53 H53B 0.9700 . ?
C54 C55 1.501(3) . ?
C54 H54 0.9800 . ?
C55 C56 1.372(3) . ?
C56 C57 1.411(3) . ?
C56 H56 0.9300 . ?
C57 C58 1.375(3) . ?
C57 C60 1.508(3) . ?
C58 C59 1.416(3) . ?
C58 H58 0.9300 . ?
C60 H60A 0.9600 . ?
C60 H60B 0.9600 . ?
C60 H60C 0.9600 . ?
C61 C62 1.530(4) . ?
C61 C66 1.534(3) . ?
C61 H61A 0.9700 . ?
C61 H61B 0.9700 . ?
C62 C63 1.528(4) . ?
C62 H62A 0.9700 . ?
C62 H62B 0.9700 . ?
C63 C64 1.523(4) . ?
C63 H63A 0.9700 . ?
C63 H63B 0.9700 . ?
C64 C65 1.533(4) . ?
C64 H64A 0.9700 . ?
C64 H64B 0.9700 . ?
C65 C66 1.529(3) . ?
C65 H65A 0.9700 . ?
C65 H65B 0.9700 . ?
C66 C67 1.507(3) . ?
C66 H66 0.9800 . ?
C67 C68 1.366(3) . ?
C68 C69 1.418(4) . ?
C68 H68 0.9300 . ?
C69 C70 1.375(4) . ?
C69 C72 1.500(4) . ?
C70 C71 1.419(4) . ?
C70 H70 0.9300 . ?
C72 H72A 0.9600 . ?
C72 H72B 0.9600 . ?
C72 H72C 0.9600 . ?
C73 C74 1.532(4) . ?
C73 C78 1.536(3) . ?
C73 H73A 0.9700 . ?
C73 H73B 0.9700 . ?
C74 C75 1.527(4) . ?
C74 H74A 0.9700 . ?
C74 H74B 0.9700 . ?
C75 C76 1.523(4) . ?
C75 H75A 0.9700 . ?
C75 H75B 0.9700 . ?
C76 C77 1.532(4) . ?
C76 H76A 0.9700 . ?
C76 H76B 0.9700 . ?
C77 C78 1.531(3) . ?
C77 H77A 0.9700 . ?
C77 H77B 0.9700 . ?
C78 C79 1.506(3) . ?
C78 H78 0.9800 . ?
C79 C80 1.368(3) . ?
C80 C81 1.410(4) . ?
C80 H80 0.9300 . ?
C81 C82 1.377(3) . ?
C81 C84 1.505(3) . ?
C82 C83 1.415(3) . ?
C82 H82 0.9300 . ?
C84 H84A 0.9600 . ?
C84 H84B 0.9600 . ?
C84 H84C 0.9600 . ?
C85 C86 1.530(4) . ?
C85 C90 1.538(3) . ?
C85 H85A 0.9700 . ?
C85 H85B 0.9700 . ?
C86 C87 1.527(4) . ?
C86 H86A 0.9700 . ?
C86 H86B 0.9700 . ?
C87 C88 1.524(4) . ?
C87 H87A 0.9700 . ?
C87 H87B 0.9700 . ?
C88 C89 1.533(4) . ?
C88 H88A 0.9700 . ?
C88 H88B 0.9700 . ?
C89 C90 1.524(3) . ?
C89 H89A 0.9700 . ?
C89 H89B 0.9700 . ?
C90 C91 1.513(3) . ?
C90 H90 0.9800 . ?
C91 C92 1.364(4) . ?
C92 C93 1.417(4) . ?
C92 H92 0.9300 . ?
C93 C94 1.373(4) . ?
C93 C96 1.500(4) . ?
C94 C95 1.412(4) . ?
C94 H94 0.9300 . ?
C96 H96A 0.9600 . ?
C96 H96B 0.9600 . ?
C96 H96C 0.9600 . ?
C97 C102 1.535(3) . ?
C97 C98 1.536(4) . ?
C97 H97A 0.9700 . ?
C97 H97B 0.9700 . ?
C98 C99 1.526(4) . ?
C98 H98A 0.9700 . ?
C98 H98B 0.9700 . ?
C99 C100 1.524(4) . ?
C99 H99A 0.9700 . ?
C99 H99B 0.9700 . ?
C100 C101 1.526(4) . ?
C100 H10A 0.9700 . ?
C100 H10B 0.9700 . ?
C101 C102 1.530(3) . ?
C101 H10C 0.9700 . ?
C101 H10D 0.9700 . ?
C102 C103 1.516(3) . ?
C102 H102 0.9800 . ?
C103 C104 1.366(3) . ?
C104 C105 1.409(4) . ?
C104 H104 0.9300 . ?
C105 C106 1.375(4) . ?
C105 C108 1.503(4) . ?
C106 C107 1.416(4) . ?
C106 H106 0.9300 . ?
C108 H10E 0.9600 . ?
C108 H10F 0.9600 . ?
C108 H10G 0.9600 . ?
C109 C110 1.528(4) . ?
C109 C114 1.536(3) . ?
C109 H10H 0.9700 . ?
C109 H10I 0.9700 . ?
C110 C111 1.528(5) . ?
C110 H11A 0.9700 . ?
C110 H11B 0.9700 . ?
C111 C112 1.526(5) . ?
C111 H11C 0.9700 . ?
C111 H11D 0.9700 . ?
C112 C113 1.525(5) . ?
C112 H11E 0.9700 . ?
C112 H11F 0.9700 . ?
C113 C114 1.520(4) . ?
C113 H11G 0.9700 . ?
C113 H11H 0.9700 . ?
C114 C115 1.506(4) . ?
C114 H114 0.9800 . ?
C115 C116 1.370(4) . ?
C116 C117 1.407(4) . ?
C116 H116 0.9300 . ?
C117 C118 1.369(5) . ?
C117 C120 1.508(4) . ?
C118 C119 1.421(4) . ?
C118 H118 0.9300 . ?
C120 H12D 0.9600 . ?
C120 H12E 0.9600 . ?
C120 H12F 0.9600 . ?
C121 C122 1.528(3) . ?
C121 C126 1.533(3) . ?
C121 H12G 0.9700 . ?
C121 H12H 0.9700 . ?
C122 C123 1.525(3) . ?
C122 H12I 0.9700 . ?
C122 H12J 0.9700 . ?
C123 C124 1.528(4) . ?
C123 H12K 0.9700 . ?
C123 H12L 0.9700 . ?
C124 C125 1.532(4) . ?
C124 H12M 0.9700 . ?
C124 H12N 0.9700 . ?
C125 C126 1.539(3) . ?
C125 H12O 0.9700 . ?
C125 H12P 0.9700 . ?
C126 C127 1.502(3) . ?
C126 H126 0.9800 . ?
C127 C128 1.373(4) . ?
C128 C129 1.414(4) . ?
C128 H128 0.9300 . ?
C129 C130 1.371(4) . ?
C129 C132 1.506(4) . ?
C130 C131 1.423(4) . ?
C130 H130 0.9300 . ?
C132 H13C 0.9600 . ?
C132 H13D 0.9600 . ?
C132 H13E 0.9600 . ?
C133 C134 1.525(4) . ?
C133 C138 1.532(3) . ?
C133 H13F 0.9700 . ?
C133 H13G 0.9700 . ?
C134 C135 1.530(4) . ?
C134 H13H 0.9700 . ?
C134 H13I 0.9700 . ?
C135 C136 1.521(4) . ?
C135 H13J 0.9700 . ?
C135 H13K 0.9700 . ?
C136 C137 1.524(4) . ?
C136 H13L 0.9700 . ?
C136 H13M 0.9700 . ?
C137 C138 1.529(3) . ?
C137 H13N 0.9700 . ?
C137 H13O 0.9700 . ?
C138 C139 1.507(3) . ?
C138 H138 0.9800 . ?
C139 C140 1.372(3) . ?
C140 C141 1.414(4) . ?
C140 H140 0.9300 . ?
C141 C142 1.365(4) . ?
C141 C144 1.503(4) . ?
C142 C143 1.416(4) . ?
C142 H142 0.9300 . ?
C144 H14C 0.9600 . ?
C144 H14D 0.9600 . ?
C144 H14E 0.9600 . ?
